data_7135300
loop_
_publ_author_name
'Yang, Zhi-Yuan'
'Li, Xue-Song'
'Zhang, Ming-Li'
'You, Zi-Xin'
'Liang, Yong-Min'
'Zhou, Ming-Dong'

_publ_section_title
;
 Lewis Acid Catalysed Cyclization of Pyridinium 1,4-Zwitterionic Thiolates
 with Propargyl Alcohols and Fluorescence Applications
;
_journal_name_full 'Chemical Communications'
_journal_paper_doi 10.1039/D5CC06010A
_journal_year 2026
_chemical_formula_moiety 'C27 H20 O5 S'
_chemical_formula_sum 'C27 H20 O5 S'
_chemical_formula_weight 456.49
_space_group_crystal_system monoclinic
_space_group_IT_number 14
_space_group_name_Hall '-P 2ybc'
_space_group_name_H-M_alt 'P 1 21/c 1'
_atom_sites_solution_hydrogens geom
_atom_sites_solution_primary dual
_audit_block_doi 10.5517/ccdc.csd.cc2n5ymf
_audit_creation_date 2025-10-20
_audit_creation_method
;
Olex2 1.5
(compiled 2025.04.05 svn.rf049d14d for OlexSys, GUI svn.r7224)
;
_audit_update_record
;
2025-10-20 deposited with the CCDC.	2025-12-04 downloaded from the CCDC.
;
_cell_angle_alpha 90
_cell_angle_beta 107.017(3)
_cell_angle_gamma 90
_cell_formula_units_Z 16
_cell_length_a 14.2771(4)
_cell_length_b 37.7540(10)
_cell_length_c 17.4551(5)
_cell_measurement_reflns_used 28018
_cell_measurement_temperature 303.09(13)
_cell_measurement_theta_max 30.0010
_cell_measurement_theta_min 1.7510
_cell_volume 8996.7(5)
_computing_cell_refinement 'CrysAlisPro 1.171.42.93a (Rigaku OD, 2023)'
_computing_data_collection 'CrysAlisPro 1.171.42.93a (Rigaku OD, 2023)'
_computing_data_reduction 'CrysAlisPro 1.171.42.93a (Rigaku OD, 2023)'
_computing_molecular_graphics 'Olex2 1.5 (Dolomanov et al., 2009)'
_computing_publication_material 'Olex2 1.5 (Dolomanov et al., 2009)'
_computing_structure_refinement 'SHELXL 2019/3 (Sheldrick, 2015)'
_computing_structure_solution 'SHELXT 2018/2 (Sheldrick, 2018)'
_diffrn_ambient_environment air
_diffrn_ambient_temperature 303.09(13)
_diffrn_detector 'Hybrid Pixel Array Detector'
_diffrn_detector_area_resol_mean 10.0000
_diffrn_detector_type HyPix
_diffrn_measured_fraction_theta_full 1.000
_diffrn_measured_fraction_theta_max 0.806
_diffrn_measurement_details
;
List of Runs (angles in degrees, time in seconds):

  # Type    Start    End  Width  t~exp~   \w     \q     \k     \f   Frames
#--------------------------------------------------------------------------
  1  \w    -10.00  15.00   0.50   12.00    --    3.89  89.00  39.00   50
  2  \w    -36.00  -7.00   0.50   12.00    --    3.89 -89.00 -75.00   58
  3  \w      1.00  36.00   0.50   12.00    --    3.89 -99.00   0.00   70
  4  \w    -14.00  34.00   0.50   12.00    --    3.89 -99.00-150.00   96
  5  \w    -19.00  77.00   0.50   12.00    --    3.89  77.00-150.00  192
  6  \w      3.00  36.00   0.50   12.00    --    3.89 -99.00 120.00   66
  7  \w    -18.00  31.00   0.50   12.00    --    3.89 -99.00  60.00   98
;
_diffrn_measurement_device 'four-circle diffractometer'
_diffrn_measurement_device_type 'XtaLAB Synergy R, DW system, HyPix'
_diffrn_measurement_method '\w scans'
_diffrn_orient_matrix_type 'CrysAlisPro convention (1999,Acta A55,543-557)'
_diffrn_orient_matrix_UB_11 0.0129710000
_diffrn_orient_matrix_UB_12 -0.0164176000
_diffrn_orient_matrix_UB_13 0.0200445000
_diffrn_orient_matrix_UB_21 0.0497935000
_diffrn_orient_matrix_UB_22 0.0053467000
_diffrn_orient_matrix_UB_23 0.0128638000
_diffrn_orient_matrix_UB_31 -0.0072166000
_diffrn_orient_matrix_UB_32 0.0074013000
_diffrn_orient_matrix_UB_33 0.0352014000
_diffrn_radiation_monochromator mirror
_diffrn_radiation_probe x-ray
_diffrn_radiation_type 'Mo K\a'
_diffrn_radiation_wavelength 0.71073
_diffrn_reflns_av_R_equivalents 0.0328
_diffrn_reflns_av_unetI/netI 0.0307
_diffrn_reflns_Laue_measured_fraction_full 1.000
_diffrn_reflns_Laue_measured_fraction_max 0.806
_diffrn_reflns_limit_h_max 19
_diffrn_reflns_limit_h_min -18
_diffrn_reflns_limit_k_max 50
_diffrn_reflns_limit_k_min -53
_diffrn_reflns_limit_l_max 23
_diffrn_reflns_limit_l_min -23
_diffrn_reflns_number 100715
_diffrn_reflns_point_group_measured_fraction_full 1.000
_diffrn_reflns_point_group_measured_fraction_max 0.806
_diffrn_reflns_theta_full 25.242
_diffrn_reflns_theta_max 30.758
_diffrn_reflns_theta_min 1.629
_diffrn_source 'Rotating-anode X-ray tube'
_diffrn_source_type 'Rigaku (Mo) X-ray Source'
_exptl_absorpt_coefficient_mu 0.181
_exptl_absorpt_correction_T_max 1.00000
_exptl_absorpt_correction_T_min 0.64135
_exptl_absorpt_correction_type multi-scan
_exptl_absorpt_process_details
;
CrysAlisPro 1.171.42.93a (Rigaku Oxford Diffraction, 2023)
Empirical absorption correction using spherical harmonics,
implemented in SCALE3 ABSPACK scaling algorithm.
;
_exptl_crystal_colour 'clear light colourless'
_exptl_crystal_colour_lustre clear
_exptl_crystal_colour_modifier light
_exptl_crystal_colour_primary colourless
_exptl_crystal_density_diffrn 1.348
_exptl_crystal_description block
_exptl_crystal_F_000 3808
_exptl_crystal_size_max 0.16
_exptl_crystal_size_mid 0.14
_exptl_crystal_size_min 0.12
_refine_diff_density_max 1.113
_refine_diff_density_min -0.686
_refine_diff_density_rms 0.073
_refine_ls_extinction_method none
_refine_ls_goodness_of_fit_ref 1.039
_refine_ls_hydrogen_treatment constr
_refine_ls_matrix_type full
_refine_ls_number_parameters 1260
_refine_ls_number_reflns 22645
_refine_ls_number_restraints 2909
_refine_ls_restrained_S_all 1.131
_refine_ls_R_factor_all 0.1510
_refine_ls_R_factor_gt 0.1055
_refine_ls_shift/su_max 0.002
_refine_ls_shift/su_mean 0.000
_refine_ls_structure_factor_coef Fsqd
_refine_ls_weighting_details 'w=1/[\s^2^(Fo^2^)+(0.1316P)^2^+11.7357P] where P=(Fo^2^+2Fc^2^)/3'
_refine_ls_weighting_scheme calc
_refine_ls_wR_factor_gt 0.2812
_refine_ls_wR_factor_ref 0.3114
_reflns_Friedel_coverage 0.000
_reflns_number_gt 14135
_reflns_number_total 22645
_reflns_threshold_expression 'I > 2\s(I)'
_cod_data_source_file d5cc06010a2.cif
_cod_data_source_block panglinh_0118_5_autored
_cod_database_code 7135300
_shelx_shelxl_version_number 2019/3
_shelx_space_group_comment
;
The symmetry employed for this shelxl refinement is uniquely defined
by the following loop, which should always be used as a source of
symmetry information in preference to the above space-group names.
They are only intended as comments.
;
_olex2_refinement_description
;
1. Fixed Uiso
 At 1.2 times of:
  All C(H) groups
 At 1.5 times of:
  All C(H,H,H) groups
2. Restrained distances
 O17A-C111
 2.2 with sigma of 0.01
 C108-O17 \\sim C108-O17A
 with sigma of 0.02
 O17-C99 \\sim O17A-C99A
 with sigma of 0.02
 C108-C99 \\sim C108-C99A
 with sigma of 0.04
3. Rigid bond restraints
 O3, C26
 with sigma for 1-2 distances of 0.01 and sigma for 1-3 distances of 0.02
 O12, C79
 with sigma for 1-2 distances of 0.01 and sigma for 1-3 distances of 0.02
 O14, C79
 with sigma for 1-2 distances of 0.01 and sigma for 1-3 distances of 0.02
 S4, C94
 with sigma for 1-2 distances of 0.001 and sigma for 1-3 distances of 0.002
 S2, C45
 with sigma for 1-2 distances of 0.001 and sigma for 1-3 distances of 0.002
 S3, C65
 with sigma for 1-2 distances of 0.001 and sigma for 1-3 distances of 0.002
 C108, C110
 with sigma for 1-2 distances of 0.001 and sigma for 1-3 distances of 0.002
4. Uiso/Uaniso restraints and constraints
C1 \\sim C2 \\sim C3 \\sim C4 \\sim C5 \\sim C6 \\sim C7 \\sim C8 \\sim C9
\\sim C10 \\sim C11 \\sim C12 \\sim C13 \\sim C14 \\sim C15 \\sim C16 \\sim C17
\\sim C18 \\sim C19 \\sim C20 \\sim C21 \\sim C22 \\sim C23 \\sim C24 \\sim C25
\\sim C26 \\sim C27 \\sim C28 \\sim C29 \\sim C30 \\sim C31 \\sim C32 \\sim C33
\\sim C34 \\sim C35 \\sim C36 \\sim C37 \\sim C38 \\sim C39 \\sim C40 \\sim C41
\\sim C42 \\sim C43 \\sim C44 \\sim C45 \\sim C46 \\sim C47 \\sim C48 \\sim C49
\\sim C50 \\sim C51 \\sim C52 \\sim C53 \\sim C54 \\sim C55 \\sim C56 \\sim C57
\\sim C58 \\sim C59 \\sim C60 \\sim C61 \\sim C62 \\sim C63 \\sim C64 \\sim C65
\\sim C66 \\sim C67 \\sim C68 \\sim C69 \\sim C70 \\sim C71 \\sim C72 \\sim C73
\\sim C74 \\sim C75 \\sim C76 \\sim C77 \\sim C78 \\sim C79 \\sim C80 \\sim C81
\\sim C82 \\sim C83 \\sim C84 \\sim C85 \\sim C86 \\sim C87 \\sim C88 \\sim C89
\\sim C90 \\sim C91 \\sim C92 \\sim C93 \\sim C94 \\sim C95 \\sim C96 \\sim C97
\\sim C98 \\sim C100 \\sim C101 \\sim C102 \\sim C103 \\sim C104 \\sim C105
\\sim C106 \\sim C108 \\sim C109 \\sim C110 \\sim C111 \\sim C112: within 3.8A
with sigma of 0.01 and sigma for terminal atoms of 0.02 within 3.8A
O17 \\sim O17A: within 2A with sigma of 0.01 and sigma for terminal atoms of
0.02 within 2A
Uanis(C101) \\sim Ueq, Uanis(C102) \\sim Ueq: with sigma of 0.01 and sigma for
terminal atoms of 0.02
5. Others
 Fixed Sof: O18(0.5) O19(0.5) C101(0.55) H10G(0.55) H10H(0.55) H10I(0.55)
 C102(0.45) H10J(0.45) H10K(0.45) H10L(0.45) O20(0.5) O21(0.5) O22(0.5)
 O23(0.5) C103(0.5) H10A(0.5) H10B(0.5) H10C(0.5) C104(0.5) C105(0.5) H10D(0.5)
 H10E(0.5) H10F(0.5) C106(0.5) O17(0.75) C99(0.5) H99A(0.5) H99B(0.5) H99C(0.5)
 O17A(0.25) C99A(0.5) H99D(0.5) H99E(0.5) H99F(0.5)
6.a Aromatic/amide H refined with riding coordinates:
 C25(H25), C27(H27), C29(H29), C33(H33), C34(H34), C35(H35), C36(H36),
 C37(H37), C38(H38), C39(H39), C40(H40), C42(H42), C43(H43), C44(H44), C47(H47),
  C48(H48), C49(H49), C51(H51), C52(H52), C53(H53), C54(H54), C55(H55),
 C56(H56), C57(H57), C58(H58), C59(H59), C60(H60), C61(H61), C62(H62), C64(H64),
  C67(H67), C68(H68), C69(H69), C70(H70), C71(H71), C72(H72), C73(H73),
 C76(H76), C77(H77), C78(H78), C80(H80), C81(H81), C82(H82), C83(H83), C84(H84),
  C85(H85), C86(H86), C87(H87), C88(H88), C90(H90), C93(H93), C95(H95),
 C111(H111), C112(H112), C109(H109), C110(H110)
6.b Fitted hexagon refined as free rotating group:
 C108(C111,C112,C63,C109,C110)
6.c Idealised Me refined as rotating group:
 C91(H91A,H91B,H91C), C96(H96A,H96B,H96C), C97(H97A,H97B,H97C), C98(H98A,H98B,
 H98C), C100(H10M,H10N,H10O), C101(H10G,H10H,H10I), C102(H10J,H10K,H10L),
 C103(H10A,H10B,H10C), C105(H10D,H10E,H10F), C99(H99A,H99B,H99C), C99A(H99D,
 H99E,H99F)
;
_olex2_submission_special_instructions 'No special instructions were received'
_oxdiff_exptl_absorpt_empirical_details
;
Empirical correction (ABSPACK) includes:
- Absorption correction using spherical harmonics
- Frame scaling
;
_oxdiff_exptl_absorpt_empirical_full_max 1.521
_oxdiff_exptl_absorpt_empirical_full_min 0.574

loop_
_space_group_symop_operation_xyz
'x, y, z'
'-x, y+1/2, -z+1/2'
'-x, -y, -z'
'x, -y-1/2, z-1/2'

loop_
_atom_site_label
_atom_site_type_symbol
_atom_site_fract_x
_atom_site_fract_y
_atom_site_fract_z
_atom_site_U_iso_or_equiv
_atom_site_adp_type
_atom_site_occupancy
_atom_site_site_symmetry_order
_atom_site_calc_flag
_atom_site_refinement_flags_posn
_atom_site_refinement_flags_adp
_atom_site_refinement_flags_occupancy
_atom_site_disorder_assembly
_atom_site_disorder_group
S1 S 0.45252(6) 0.85152(2) 0.60992(6) 0.0530(2) Uani 1 1 d . . . . .
S2 S 1.56472(8) 0.83474(3) 0.86599(7) 0.0691(3) Uani 1 1 d . U . . .
S3 S 0.95985(8) 0.90147(4) 0.11360(7) 0.0758(3) Uani 1 1 d . U . . .
S4 S 1.06059(9) 0.90239(5) 0.36538(8) 0.0970(5) Uani 1 1 d . U . . .
O1 O 0.78397(17) 0.87563(6) 0.70161(14) 0.0491(5) Uani 1 1 d . . . . .
O2 O 1.28711(19) 0.87159(6) 0.20021(15) 0.0528(6) Uani 1 1 d . . . . .
O3 O 1.2427(2) 0.87383(6) 0.78053(15) 0.0581(6) Uani 1 1 d . U . . .
O4 O 0.7286(2) 0.88074(7) 0.27790(17) 0.0668(7) Uani 1 1 d . . . . .
O5 O 0.7295(2) 0.93103(6) 0.70002(18) 0.0661(7) Uani 1 1 d . . . . .
O6 O 0.3774(2) 0.92005(8) 0.62707(19) 0.0690(8) Uani 1 1 d . . . . .
O7 O 0.5110(2) 0.95215(7) 0.6320(2) 0.0755(9) Uani 1 1 d . . . . .
O8 O 1.2260(3) 0.81693(7) 0.19416(19) 0.0816(10) Uani 1 1 d . . . . .
O9 O 1.3151(3) 0.92658(7) 0.7928(2) 0.0856(10) Uani 1 1 d . . . . .
C1 C 1.2856(2) 0.92775(8) 0.26629(19) 0.0419(6) Uani 1 1 d . U . . .
C2 C 0.6368(2) 0.84502(8) 0.65318(19) 0.0429(6) Uani 1 1 d . U . . .
C3 C 1.3051(3) 0.92159(9) 0.1247(2) 0.0456(7) Uani 1 1 d . U . . .
C4 C 0.7471(2) 0.83928(8) 0.6845(2) 0.0436(6) Uani 1 1 d . U . . .
C5 C 0.7744(2) 0.81896(9) 0.7638(2) 0.0462(7) Uani 1 1 d . U . . .
C6 C 1.2545(2) 0.90867(8) 0.18552(19) 0.0445(6) Uani 1 1 d . U . . .
O10 O 1.5275(3) 0.93482(10) 0.8244(2) 0.1044(13) Uani 1 1 d . . . . .
C7 C 0.6179(2) 0.88119(8) 0.65670(19) 0.0441(7) Uani 1 1 d . U . . .
C8 C 1.2665(3) 0.83584(8) 0.7921(2) 0.0451(7) Uani 1 1 d . U . . .
C9 C 1.2148(3) 0.82369(9) 0.8525(2) 0.0467(7) Uani 1 1 d . U . . .
C10 C 1.3782(3) 0.83692(9) 0.8230(2) 0.0474(7) Uani 1 1 d . U . . .
C11 C 0.7202(3) 0.93064(9) 0.3579(2) 0.0493(7) Uani 1 1 d . U . . .
C12 C 0.7414(3) 0.93731(9) 0.2169(2) 0.0493(7) Uani 1 1 d . U . . .
C13 C 1.2335(3) 0.81782(9) 0.7104(2) 0.0471(7) Uani 1 1 d . U . . .
C14 C 0.7111(3) 0.90042(9) 0.6877(2) 0.0475(7) Uani 1 1 d . U . . .
C15 C 0.5547(2) 0.82442(9) 0.6277(2) 0.0481(7) Uani 1 1 d . U . . .
C16 C 0.7961(3) 0.82542(9) 0.6234(2) 0.0491(7) Uani 1 1 d . U . . .
C17 C 0.7681(3) 0.91708(9) 0.2963(2) 0.0501(7) Uani 1 1 d . U . . .
O11 O 1.4721(3) 0.66410(9) 0.8890(3) 0.1063(13) Uani 1 1 d . . . . .
C18 C 0.5199(3) 0.88954(9) 0.6357(2) 0.0473(7) Uani 1 1 d . U . . .
C19 C 1.1441(3) 0.90507(9) 0.1549(2) 0.0489(7) Uani 1 1 d . U . . .
C20 C 0.8774(3) 0.91047(10) 0.3262(2) 0.0541(7) Uani 1 1 d . U . . .
C21 C 1.4103(3) 0.87198(10) 0.8226(2) 0.0542(8) Uani 1 1 d . U . . .
O12 O 0.8785(3) 0.83346(12) 0.1278(2) 0.1123(15) Uani 1 1 d . U . . .
C22 C 1.1213(3) 0.86879(10) 0.1566(2) 0.0546(8) Uani 1 1 d . U . . .
O13 O 1.6639(3) 0.90452(11) 0.8762(3) 0.1105(14) Uani 1 1 d . . . . .
C23 C 0.5382(3) 0.78600(9) 0.6147(2) 0.0559(8) Uani 1 1 d . U . . .
C24 C 1.2117(3) 0.84812(10) 0.1847(2) 0.0568(8) Uani 1 1 d . U . . .
C25 C 1.2886(3) 0.96435(9) 0.2701(2) 0.0500(7) Uani 1 1 d . U . . .
H25 H 1.273167 0.977499 0.223022 0.060 Uiso 1 1 calc R U . . .
C26 C 1.3243(3) 0.89487(10) 0.7979(2) 0.0582(8) Uani 1 1 d . U . . .
O14 O 1.0088(3) 0.79934(11) 0.1273(3) 0.1128(14) Uani 1 1 d . U . . .
C27 C 1.2601(3) 0.82586(11) 0.9336(2) 0.0573(8) Uani 1 1 d . U . . .
H27 H 1.325120 0.833071 0.952163 0.069 Uiso 1 1 calc R U . . .
O15 O 0.7799(4) 0.82475(8) 0.2834(2) 0.1227(17) Uani 1 1 d . . . . .
C28 C 0.4721(3) 0.92444(10) 0.6319(2) 0.0521(8) Uani 1 1 d . U . . .
C29 C 1.3076(3) 0.90878(10) 0.3373(2) 0.0539(8) Uani 1 1 d . U . . .
H29 H 1.305780 0.884154 0.336175 0.065 Uiso 1 1 calc R U . . .
C30 C 1.4543(3) 0.81252(10) 0.8460(2) 0.0527(7) Uani 1 1 d . U . . .
C31 C 1.4582(3) 0.77375(10) 0.8555(2) 0.0554(8) Uani 1 1 d . U . . .
C32 C 1.0543(3) 0.96583(11) 0.1234(2) 0.0600(8) Uani 1 1 d . U . . .
C33 C 1.3145(3) 0.98171(10) 0.3437(2) 0.0595(9) Uani 1 1 d . U . . .
H33 H 1.316458 1.006330 0.345445 0.071 Uiso 1 1 calc R U . . .
C34 C 1.2235(3) 0.78165(10) 0.7044(2) 0.0569(8) Uani 1 1 d . U . . .
H34 H 1.235110 0.768151 0.750762 0.068 Uiso 1 1 calc R U . . .
C35 C 0.7709(3) 0.78239(10) 0.7650(2) 0.0570(8) Uani 1 1 d . U . . .
H35 H 0.752733 0.769992 0.716824 0.068 Uiso 1 1 calc R U . . .
C36 C 0.6283(3) 0.94554(11) 0.3346(3) 0.0615(9) Uani 1 1 d . U . . .
H36 H 0.597187 0.949364 0.280514 0.074 Uiso 1 1 calc R U . . .
C37 C 1.2174(3) 0.83731(10) 0.6409(2) 0.0584(8) Uani 1 1 d . U . . .
H37 H 1.223766 0.861831 0.643405 0.070 Uiso 1 1 calc R U . . .
C38 C 1.3986(3) 0.93464(11) 0.1491(2) 0.0578(8) Uani 1 1 d . U . . .
H38 H 1.429726 0.937866 0.203446 0.069 Uiso 1 1 calc R U . . .
C39 C 0.7997(3) 0.83696(10) 0.8363(2) 0.0578(8) Uani 1 1 d . U . . .
H39 H 0.801857 0.861586 0.837064 0.069 Uiso 1 1 calc R U . . .
C40 C 0.7279(3) 0.91960(11) 0.1450(2) 0.0583(8) Uani 1 1 d . U . . .
H40 H 0.732288 0.895022 0.144694 0.070 Uiso 1 1 calc R U . . .
C41 C 1.0647(3) 0.92728(11) 0.1325(2) 0.0557(8) Uani 1 1 d . U . . .
C42 C 0.7372(3) 0.97381(10) 0.2158(2) 0.0614(8) Uani 1 1 d . U . . .
H42 H 0.748119 0.986205 0.263632 0.074 Uiso 1 1 calc R U . . .
C43 C 1.2594(3) 0.91700(11) 0.0434(2) 0.0617(8) Uani 1 1 d . U . . .
H43 H 1.196123 0.907933 0.025947 0.074 Uiso 1 1 calc R U . . .
C44 C 1.3370(3) 0.96277(11) 0.4129(2) 0.0606(9) Uani 1 1 d . U . . .
H44 H 1.355371 0.974372 0.462045 0.073 Uiso 1 1 calc R U . . .
C45 C 1.5127(3) 0.87418(11) 0.8448(2) 0.0635(8) Uani 1 1 d . U . . .
C46 C 0.9607(3) 0.93042(12) 0.3501(2) 0.0626(8) Uani 1 1 d . U . . .
C47 C 1.4016(3) 0.93858(11) 0.0128(3) 0.0664(10) Uani 1 1 d . U . . .
H47 H 1.434160 0.944105 -0.024674 0.080 Uiso 1 1 calc R U . . .
C48 C 1.3324(3) 0.92657(11) 0.4100(2) 0.0633(9) Uani 1 1 d . U . . .
H48 H 1.346080 0.913721 0.457482 0.076 Uiso 1 1 calc R U . . .
C49 C 0.7638(3) 0.92478(12) 0.4384(2) 0.0652(9) Uani 1 1 d . U . . .
H49 H 0.825544 0.914422 0.455436 0.078 Uiso 1 1 calc R U . . .
C50 C 0.8930(3) 0.87384(11) 0.3208(2) 0.0663(9) Uani 1 1 d . U . . .
C51 C 1.1182(3) 0.81357(12) 0.8269(3) 0.0643(9) Uani 1 1 d . U . . .
H51 H 1.086308 0.812170 0.772285 0.077 Uiso 1 1 calc R U . . .
C52 C 0.7939(3) 0.76383(12) 0.8368(3) 0.0681(10) Uani 1 1 d . U . . .
H52 H 0.791756 0.739214 0.836795 0.082 Uiso 1 1 calc R U . . .
C53 C 0.7078(3) 0.93815(12) 0.0735(2) 0.0674(10) Uani 1 1 d . U . . .
H53 H 0.698488 0.925975 0.025528 0.081 Uiso 1 1 calc R U . . .
C54 C 1.1963(3) 0.76492(11) 0.6306(2) 0.0681(10) Uani 1 1 d . U . . .
H54 H 1.188729 0.740440 0.627741 0.082 Uiso 1 1 calc R U . . .
C55 C 1.4474(3) 0.94314(12) 0.0931(3) 0.0671(10) Uani 1 1 d . U . . .
H55 H 1.511040 0.951898 0.110156 0.081 Uiso 1 1 calc R U . . .
C56 C 1.3950(3) 0.75528(11) 0.8887(3) 0.0655(9) Uani 1 1 d . U . . .
H56 H 1.347569 0.767662 0.904611 0.079 Uiso 1 1 calc R U . . .
C57 C 0.8846(3) 0.80848(12) 0.6469(3) 0.0665(9) Uani 1 1 d . U . . .
H57 H 0.913240 0.803539 0.700950 0.080 Uiso 1 1 calc R U . . .
C58 C 1.1149(3) 0.80712(12) 0.9622(3) 0.0680(10) Uani 1 1 d . U . . .
H58 H 1.081667 0.801254 0.998953 0.082 Uiso 1 1 calc R U . . .
C59 C 1.5294(3) 0.75408(12) 0.8347(3) 0.0650(9) Uani 1 1 d . U . . .
H59 H 1.574057 0.765563 0.813714 0.078 Uiso 1 1 calc R U . . .
C60 C 1.5351(3) 0.71742(12) 0.8449(3) 0.0713(10) Uani 1 1 d . U . . .
H60 H 1.582735 0.704723 0.829908 0.086 Uiso 1 1 calc R U . . .
C61 C 0.7166(3) 0.99225(12) 0.1437(3) 0.0711(10) Uani 1 1 d . U . . .
H61 H 0.712995 1.016849 0.143493 0.085 Uiso 1 1 calc R U . . .
C62 C 1.2094(3) 0.81734(12) 0.9879(3) 0.0683(10) Uani 1 1 d . U . . .
H62 H 1.240953 0.818698 1.042553 0.082 Uiso 1 1 calc R U . . .
C64 C 0.6263(3) 0.94922(12) 0.4704(3) 0.0690(10) Uani 1 1 d . U . . .
H64 H 0.595051 0.955661 0.508139 0.083 Uiso 1 1 calc R U . . .
C65 C 1.0228(3) 0.86220(13) 0.1358(2) 0.0707(8) Uani 1 1 d . U . . .
C66 C 0.7994(4) 0.85574(12) 0.2927(2) 0.0705(9) Uani 1 1 d . U . . .
C67 C 0.8904(3) 0.80520(13) 0.5121(3) 0.0733(11) Uani 1 1 d . U . . .
H67 H 0.922290 0.798534 0.474948 0.088 Uiso 1 1 calc R U . . .
C68 C 1.1149(3) 0.98637(12) 0.0906(3) 0.0689(9) Uani 1 1 d . U . . .
H68 H 1.163012 0.975221 0.073094 0.083 Uiso 1 1 calc R U . . .
C69 C 0.8218(3) 0.81813(12) 0.9073(2) 0.0691(10) Uani 1 1 d . U . . .
H69 H 0.838254 0.830356 0.955712 0.083 Uiso 1 1 calc R U . . .
C70 C 1.1807(3) 0.78429(12) 0.5622(3) 0.0720(10) Uani 1 1 d . U . . .
H70 H 1.162658 0.773122 0.512554 0.086 Uiso 1 1 calc R U . . .
C71 C 1.3082(3) 0.92593(12) -0.0118(3) 0.0690(10) Uani 1 1 d . U . . .
H71 H 1.276847 0.923255 -0.066218 0.083 Uiso 1 1 calc R U . . .
O16 O 1.0323(4) 1.07660(13) 0.1007(3) 0.1407(19) Uani 1 1 d . . . . .
C72 C 0.7018(3) 0.97421(12) 0.0733(3) 0.0718(10) Uani 1 1 d . U . . .
H72 H 0.687590 0.986536 0.025120 0.086 Uiso 1 1 calc R U . . .
C73 C 0.8199(3) 0.78220(12) 0.9079(3) 0.0698(10) Uani 1 1 d . U . . .
H73 H 0.836246 0.770023 0.956361 0.084 Uiso 1 1 calc R U . . .
C74 C 1.5766(4) 0.90603(13) 0.8502(3) 0.0733(11) Uani 1 1 d . U . . .
C75 C 1.4717(4) 0.70013(12) 0.8765(3) 0.0750(11) Uani 1 1 d . U . . .
C76 C 0.4635(4) 0.76948(11) 0.6372(3) 0.0722(10) Uani 1 1 d . U . . .
H76 H 0.423025 0.782884 0.659075 0.087 Uiso 1 1 calc R U . . .
C77 C 0.7543(3) 0.83165(12) 0.5429(2) 0.0687(9) Uani 1 1 d . U . . .
H77 H 0.693472 0.842674 0.525257 0.082 Uiso 1 1 calc R U . . .
C78 C 1.1917(3) 0.82027(12) 0.5670(2) 0.0713(11) Uani 1 1 d . U . . .
H78 H 1.181934 0.833492 0.520334 0.086 Uiso 1 1 calc R U . . .
C79 C 0.9706(4) 0.82708(14) 0.1319(3) 0.0741(11) Uani 1 1 d . U . . .
C80 C 0.5814(3) 0.95489(12) 0.3907(3) 0.0706(10) Uani 1 1 d . U . . .
H80 H 0.519414 0.965036 0.374219 0.085 Uiso 1 1 calc R U . . .
C81 C 0.7162(3) 0.93422(13) 0.4942(3) 0.0732(10) Uani 1 1 d . U . . .
H81 H 0.746325 0.930198 0.548355 0.088 Uiso 1 1 calc R U . . .
C82 C 1.4013(3) 0.71919(12) 0.8984(3) 0.0768(11) Uani 1 1 d . U . . .
H82 H 1.357583 0.707471 0.919936 0.092 Uiso 1 1 calc R U . . .
C83 C 0.5951(3) 0.76588(11) 0.5787(3) 0.0757(11) Uani 1 1 d . U . . .
H83 H 0.643759 0.776711 0.561365 0.091 Uiso 1 1 calc R U . . .
C84 C 1.1050(4) 1.02290(13) 0.0835(3) 0.0826(12) Uani 1 1 d . U . . .
H84 H 1.145912 1.036019 0.061602 0.099 Uiso 1 1 calc R U . . .
C85 C 0.9322(3) 0.79858(14) 0.5918(3) 0.0791(11) Uani 1 1 d . U . . .
H85 H 0.992812 0.787388 0.608967 0.095 Uiso 1 1 calc R U . . .
C86 C 1.0677(3) 0.80540(13) 0.8813(3) 0.0724(10) Uani 1 1 d . U . . .
H86 H 1.002147 0.798787 0.863301 0.087 Uiso 1 1 calc R U . . .
C87 C 0.9820(4) 0.98368(14) 0.1470(3) 0.0768(10) Uani 1 1 d . U . . .
H87 H 0.938799 0.970920 0.167298 0.092 Uiso 1 1 calc R U . . .
C88 C 0.8029(4) 0.82144(14) 0.4879(3) 0.0812(11) Uani 1 1 d . U . . .
H88 H 0.774335 0.825927 0.433714 0.097 Uiso 1 1 calc R U . . .
C89 C 1.0336(4) 1.03955(15) 0.1094(3) 0.0893(13) Uani 1 1 d . U . . .
C90 C 0.9734(4) 1.02002(15) 0.1406(3) 0.0870(12) Uani 1 1 d . U . . .
H90 H 0.925598 1.031414 0.158034 0.104 Uiso 1 1 calc R U . . .
C91 C 0.3211(4) 0.95202(13) 0.6249(3) 0.0905(16) Uani 1 1 d . U . . .
H91A H 0.306203 0.962399 0.572444 0.136 Uiso 1 1 calc R U . . .
H91B H 0.358468 0.968497 0.663829 0.136 Uiso 1 1 calc R U . . .
H91C H 0.261340 0.946416 0.636803 0.136 Uiso 1 1 calc R U . . .
C92 C 0.5063(4) 0.71387(12) 0.5953(3) 0.0947(15) Uani 1 1 d . U . . .
C93 C 0.4482(5) 0.73357(13) 0.6275(3) 0.0914(14) Uani 1 1 d . U . . .
H93 H 0.398048 0.722859 0.643004 0.110 Uiso 1 1 calc R U . . .
C94 C 0.9885(4) 0.86437(16) 0.3400(3) 0.0954(10) Uani 1 1 d . U . . .
C95 C 0.5794(4) 0.72959(13) 0.5684(3) 0.0964(15) Uani 1 1 d . U . . .
H95 H 0.616955 0.716035 0.543963 0.116 Uiso 1 1 calc R U . . .
C96 C 1.5301(5) 0.64261(15) 0.8563(4) 0.114(2) Uani 1 1 d . U . . .
H96A H 1.596971 0.650336 0.875189 0.171 Uiso 1 1 calc R U . . .
H96B H 1.507651 0.644188 0.798954 0.171 Uiso 1 1 calc R U . . .
H96C H 1.525548 0.618503 0.872404 0.171 Uiso 1 1 calc R U . . .
C97 C 1.5907(5) 0.96591(14) 0.8267(4) 0.118(2) Uani 1 1 d . U . . .
H97A H 1.638014 0.967576 0.878543 0.177 Uiso 1 1 calc R U . . .
H97B H 1.551319 0.986958 0.816424 0.177 Uiso 1 1 calc R U . . .
H97C H 1.624062 0.963431 0.786509 0.177 Uiso 1 1 calc R U . . .
C98 C 0.8276(5) 0.79869(18) 0.1281(4) 0.131(2) Uani 1 1 d . U . . .
H98A H 0.804927 0.789631 0.074439 0.197 Uiso 1 1 calc R U . . .
H98B H 0.772757 0.802079 0.148642 0.197 Uiso 1 1 calc R U . . .
H98C H 0.872449 0.782120 0.161407 0.197 Uiso 1 1 calc R U . . .
C100 C 0.9828(6) 1.0964(2) 0.1391(5) 0.146(3) Uani 1 1 d . U . . .
H10M H 0.915080 1.089514 0.122631 0.219 Uiso 1 1 calc R U . . .
H10N H 0.988285 1.120882 0.126565 0.219 Uiso 1 1 calc R U . . .
H10O H 1.009452 1.092888 0.195866 0.219 Uiso 1 1 calc R U . . .
O18 O 0.5172(9) 0.6782(2) 0.5673(5) 0.097(3) Uani 0.5 1 d . . P A 1
O19 O 0.4668(6) 0.6782(2) 0.6006(7) 0.091(2) Uani 0.5 1 d . . P A 2
C101 C 0.5368(10) 0.6534(3) 0.5923(8) 0.101(3) Uani 0.55 1 d . U P A 2
H10G H 0.515719 0.629974 0.600805 0.151 Uiso 0.55 1 calc R U P A 2
H10H H 0.598585 0.658316 0.631015 0.151 Uiso 0.55 1 calc R U P A 2
H10I H 0.543707 0.655027 0.539308 0.151 Uiso 0.55 1 calc R U P A 2
C102 C 0.4832(13) 0.6559(5) 0.6183(10) 0.099(4) Uani 0.45 1 d . U P A 1
H10J H 0.414644 0.660083 0.610193 0.148 Uiso 0.45 1 calc R U P A 1
H10K H 0.518723 0.660808 0.673020 0.148 Uiso 0.45 1 calc R U P A 1
H10L H 0.493034 0.631615 0.606243 0.148 Uiso 0.45 1 calc R U P A 1
O20 O 1.0159(10) 0.8131(3) 0.3165(6) 0.095(3) Uani 0.5 1 d . . P B 2
O21 O 1.1081(8) 0.8238(2) 0.3393(6) 0.081(3) Uani 0.5 1 d . . P C 1
O22 O 0.9685(6) 0.79783(17) 0.3384(5) 0.090(2) Uani 0.5 1 d . . P C 1
O23 O 1.1595(7) 0.8406(3) 0.3674(6) 0.100(3) Uani 0.5 1 d . . P B 2
C103 C 1.0697(10) 0.7791(3) 0.3118(7) 0.102(3) Uani 0.5 1 d . U P B 2
H10A H 1.027499 0.763496 0.273497 0.153 Uiso 0.5 1 calc R U P B 2
H10B H 1.089005 0.767923 0.363455 0.153 Uiso 0.5 1 calc R U P B 2
H10C H 1.126873 0.784286 0.295472 0.153 Uiso 0.5 1 calc R U P B 2
C104 C 1.0764(11) 0.8395(3) 0.3449(6) 0.0727(18) Uani 0.5 1 d . U P B 2
C105 C 1.1471(8) 0.7898(3) 0.3353(7) 0.085(3) Uani 0.5 1 d . U P C 1
H10D H 1.118467 0.779968 0.282929 0.127 Uiso 0.5 1 calc R U P C 1
H10E H 1.132650 0.774688 0.374714 0.127 Uiso 0.5 1 calc R U P C 1
H10F H 1.216810 0.791434 0.345649 0.127 Uiso 0.5 1 calc R U P C 1
C106 C 1.0178(12) 0.8249(4) 0.3411(7) 0.0673(19) Uani 0.5 1 d . U P C 1
C108 C 1.0165(3) 1.03999(7) 0.3822(2) 0.1003(14) Uani 1 1 d DG U . . .
C111 C 0.9377(2) 1.02544(8) 0.4028(2) 0.1115(16) Uani 1 1 d DG U . D .
H111 H 0.897548 1.039878 0.422751 0.134 Uiso 1 1 calc R U . . .
C112 C 0.91902(19) 0.98932(8) 0.3935(2) 0.0891(12) Uani 1 1 d G U . D .
H112 H 0.866324 0.979587 0.407280 0.107 Uiso 1 1 calc R U . . .
C63 C 0.9791(2) 0.96775(6) 0.3636(2) 0.0703(10) Uani 1 1 d G U . D .
C109 C 1.0578(2) 0.98229(9) 0.3430(2) 0.0902(12) Uani 1 1 d G U . D .
H109 H 1.098017 0.967857 0.323043 0.108 Uiso 1 1 calc R U . . .
C110 C 1.0765(2) 1.01842(10) 0.3523(2) 0.1100(14) Uani 1 1 d G U . D .
H110 H 1.129243 1.028148 0.338514 0.132 Uiso 1 1 calc R U . . .
O17 O 1.0491(4) 1.07452(15) 0.3819(4) 0.118(2) Uani 0.75 1 d D U P D 1
C99 C 0.9798(13) 1.0947(5) 0.4078(10) 0.110(7) Uani 0.5 1 d D . P D 1
H99A H 0.916592 1.092944 0.368841 0.165 Uiso 0.5 1 calc R U P D 1
H99B H 0.999910 1.119084 0.413743 0.165 Uiso 0.5 1 calc R U P D 1
H99C H 0.976060 1.085781 0.458328 0.165 Uiso 0.5 1 calc R U P D 1
O17A O 0.9923(14) 1.0785(3) 0.4218(12) 0.103(5) Uani 0.25 1 d D U P D 2
C99A C 1.0041(19) 1.1048(4) 0.3748(12) 0.141(10) Uani 0.5 1 d D . P D 2
H99D H 0.962507 1.100951 0.321271 0.211 Uiso 0.5 1 calc R U P D 2
H99E H 1.071212 1.105562 0.374464 0.211 Uiso 0.5 1 calc R U P D 2
H99F H 0.987178 1.126854 0.394667 0.211 Uiso 0.5 1 calc R U P D 2

loop_
_atom_site_aniso_label
_atom_site_aniso_U_11
_atom_site_aniso_U_22
_atom_site_aniso_U_33
_atom_site_aniso_U_23
_atom_site_aniso_U_13
_atom_site_aniso_U_12
S1 0.0412(4) 0.0522(5) 0.0621(6) -0.0009(4) 0.0096(4) 0.0065(4)
S2 0.0532(5) 0.0889(8) 0.0659(6) -0.0088(5) 0.0187(5) -0.0240(5)
S3 0.0477(5) 0.1114(9) 0.0659(7) -0.0029(6) 0.0129(5) -0.0241(5)
S4 0.0690(7) 0.1577(13) 0.0708(7) 0.0305(8) 0.0306(6) 0.0635(8)
O1 0.0463(12) 0.0429(12) 0.0559(14) -0.0039(10) 0.0115(11) -0.0021(10)
O2 0.0684(16) 0.0361(12) 0.0549(14) -0.0021(10) 0.0198(12) 0.0001(11)
O3 0.0806(18) 0.0379(12) 0.0596(15) 0.0047(11) 0.0263(13) 0.0056(12)
O4 0.100(2) 0.0406(13) 0.0655(17) -0.0070(12) 0.0323(16) -0.0139(14)
O5 0.0751(18) 0.0384(13) 0.0815(19) -0.0006(12) 0.0180(15) -0.0047(12)
O6 0.0612(17) 0.0647(17) 0.088(2) 0.0085(15) 0.0320(15) 0.0241(13)
O7 0.084(2) 0.0435(15) 0.105(2) 0.0078(14) 0.0384(18) 0.0154(14)
O8 0.129(3) 0.0370(14) 0.082(2) -0.0056(13) 0.036(2) -0.0129(15)
O9 0.151(3) 0.0335(14) 0.090(2) -0.0013(13) 0.062(2) -0.0066(16)
C1 0.0449(14) 0.0417(14) 0.0411(14) 0.0001(11) 0.0156(12) -0.0026(12)
C2 0.0444(14) 0.0411(14) 0.0425(14) -0.0006(11) 0.0118(12) 0.0060(12)
C3 0.0522(15) 0.0427(14) 0.0456(15) 0.0001(12) 0.0201(12) 0.0000(12)
C4 0.0412(14) 0.0423(14) 0.0474(15) -0.0023(12) 0.0132(12) 0.0045(12)
C5 0.0416(14) 0.0509(15) 0.0457(15) 0.0007(13) 0.0122(12) 0.0082(12)
C6 0.0525(15) 0.0395(14) 0.0431(14) 0.0022(11) 0.0166(12) -0.0026(12)
O10 0.134(3) 0.068(2) 0.101(3) 0.0005(19) 0.018(2) -0.050(2)
C7 0.0496(15) 0.0420(15) 0.0428(15) 0.0008(12) 0.0166(13) 0.0056(12)
C8 0.0535(15) 0.0387(14) 0.0461(15) 0.0032(12) 0.0195(13) -0.0038(12)
C9 0.0528(15) 0.0451(15) 0.0463(15) 0.0038(12) 0.0208(13) 0.0013(13)
C10 0.0586(16) 0.0451(15) 0.0428(14) -0.0011(12) 0.0213(13) -0.0133(13)
C11 0.0534(16) 0.0488(15) 0.0510(15) -0.0042(13) 0.0237(13) -0.0070(13)
C12 0.0527(16) 0.0501(16) 0.0491(15) -0.0020(13) 0.0213(13) 0.0028(13)
C13 0.0523(16) 0.0467(15) 0.0441(15) 0.0040(12) 0.0169(13) -0.0042(13)
C14 0.0539(16) 0.0429(15) 0.0475(15) 0.0024(12) 0.0175(13) 0.0017(13)
C15 0.0475(15) 0.0441(15) 0.0492(15) -0.0013(12) 0.0085(13) 0.0059(12)
C16 0.0483(15) 0.0514(15) 0.0486(15) -0.0015(13) 0.0158(13) 0.0028(13)
C17 0.0579(16) 0.0448(15) 0.0515(15) -0.0026(13) 0.0222(13) 0.0001(13)
O11 0.115(3) 0.056(2) 0.149(4) 0.005(2) 0.040(3) 0.0135(19)
C18 0.0518(17) 0.0454(16) 0.0458(16) 0.0028(13) 0.0162(14) 0.0103(13)
C19 0.0524(15) 0.0543(16) 0.0425(14) -0.0008(12) 0.0179(13) -0.0118(13)
C20 0.0637(17) 0.0545(16) 0.0507(16) 0.0061(13) 0.0268(14) 0.0158(14)
C21 0.0730(19) 0.0499(16) 0.0445(16) -0.0039(13) 0.0247(14) -0.0179(15)
O12 0.105(3) 0.144(4) 0.106(3) -0.051(2) 0.059(2) -0.079(3)
C22 0.0658(18) 0.0575(17) 0.0420(15) -0.0038(13) 0.0182(14) -0.0222(15)
O13 0.092(3) 0.109(3) 0.139(4) -0.036(3) 0.046(3) -0.055(2)
C23 0.0578(18) 0.0404(15) 0.0572(18) -0.0051(14) -0.0024(15) 0.0015(14)
C24 0.075(2) 0.0495(17) 0.0481(16) -0.0048(14) 0.0214(15) -0.0110(15)
C25 0.0580(17) 0.0435(15) 0.0491(16) 0.0028(13) 0.0166(14) 0.0021(13)
C26 0.085(2) 0.0486(17) 0.0473(17) -0.0042(14) 0.0297(16) -0.0155(16)
O14 0.131(3) 0.082(3) 0.130(3) -0.010(2) 0.047(3) -0.049(2)
C27 0.0594(18) 0.0652(19) 0.0500(17) 0.0014(15) 0.0203(15) -0.0001(15)
O15 0.259(6) 0.0344(15) 0.084(2) -0.0001(15) 0.065(3) -0.003(2)
C28 0.0603(19) 0.0483(18) 0.0499(18) 0.0043(14) 0.0196(15) 0.0166(15)
C29 0.0670(18) 0.0463(16) 0.0481(16) 0.0037(13) 0.0160(15) -0.0040(14)
C30 0.0524(16) 0.0592(17) 0.0486(15) -0.0031(13) 0.0182(13) -0.0098(14)
C31 0.0528(17) 0.0576(18) 0.0547(17) -0.0006(15) 0.0140(15) 0.0037(15)
C32 0.0541(17) 0.0698(19) 0.0530(17) 0.0057(15) 0.0107(15) 0.0057(16)
C33 0.069(2) 0.0501(18) 0.0618(19) -0.0103(15) 0.0227(17) -0.0025(16)
C34 0.0704(19) 0.0488(16) 0.0504(16) 0.0015(14) 0.0160(15) -0.0036(15)
C35 0.0609(17) 0.0536(17) 0.0534(17) 0.0001(14) 0.0120(15) 0.0027(15)
C36 0.0565(19) 0.071(2) 0.0618(19) -0.0026(17) 0.0242(16) 0.0010(16)
C37 0.074(2) 0.0522(17) 0.0476(17) 0.0070(14) 0.0162(15) -0.0101(16)
C38 0.0550(18) 0.066(2) 0.0557(18) 0.0016(16) 0.0218(15) -0.0018(16)
C39 0.0656(19) 0.0553(18) 0.0501(17) -0.0049(14) 0.0131(15) 0.0131(15)
C40 0.0678(19) 0.0573(18) 0.0509(17) -0.0042(15) 0.0191(15) 0.0103(16)
C41 0.0532(16) 0.0666(18) 0.0490(16) 0.0013(14) 0.0174(13) -0.0080(14)
C42 0.0742(19) 0.0554(17) 0.0569(17) -0.0014(15) 0.0229(16) 0.0021(16)
C43 0.0694(19) 0.0686(19) 0.0500(17) 0.0001(15) 0.0218(15) -0.0117(16)
C44 0.069(2) 0.064(2) 0.0508(19) -0.0133(16) 0.0216(17) -0.0064(17)
C45 0.073(2) 0.0732(14) 0.0490(18) -0.0131(15) 0.0243(16) -0.0383(13)
C46 0.0563(17) 0.0736(19) 0.0626(18) 0.0112(16) 0.0247(15) 0.0159(15)
C47 0.078(2) 0.066(2) 0.069(2) 0.0140(18) 0.0439(19) 0.0108(19)
C48 0.079(2) 0.065(2) 0.0453(18) 0.0030(16) 0.0174(17) -0.0060(18)
C49 0.0638(19) 0.076(2) 0.0588(18) -0.0040(16) 0.0230(16) 0.0032(17)
C50 0.089(2) 0.0647(19) 0.0474(17) 0.0074(15) 0.0242(16) 0.0329(17)
C51 0.0589(19) 0.079(2) 0.0576(19) 0.0041(17) 0.0214(16) -0.0043(17)
C52 0.077(2) 0.060(2) 0.065(2) 0.0124(18) 0.0180(19) 0.0083(18)
C53 0.075(2) 0.078(2) 0.0496(19) -0.0045(18) 0.0191(18) 0.011(2)
C54 0.087(2) 0.057(2) 0.058(2) -0.0082(17) 0.0165(19) -0.0066(19)
C55 0.060(2) 0.076(2) 0.075(2) 0.0040(19) 0.0349(18) -0.0018(18)
C56 0.0620(18) 0.0585(18) 0.078(2) 0.0042(17) 0.0239(17) 0.0037(16)
C57 0.0534(18) 0.089(2) 0.0589(19) -0.0029(18) 0.0186(16) 0.0136(18)
C58 0.072(2) 0.077(2) 0.068(2) 0.0122(19) 0.0414(19) 0.0086(19)
C59 0.0581(19) 0.071(2) 0.068(2) 0.0012(18) 0.0216(17) 0.0037(17)
C60 0.065(2) 0.069(2) 0.077(2) -0.0059(19) 0.0156(19) 0.0158(18)
C61 0.089(2) 0.061(2) 0.067(2) 0.0090(18) 0.029(2) 0.0075(19)
C62 0.078(2) 0.081(2) 0.052(2) 0.0089(18) 0.0295(18) 0.007(2)
C64 0.072(2) 0.073(2) 0.078(2) -0.0170(19) 0.046(2) -0.0150(19)
C65 0.077(2) 0.0857(17) 0.0492(18) -0.0052(16) 0.0191(17) -0.0349(13)
C66 0.104(2) 0.0595(19) 0.0502(18) 0.0035(15) 0.0258(17) 0.0101(19)
C67 0.071(2) 0.087(3) 0.072(2) -0.017(2) 0.037(2) 0.001(2)
C68 0.0589(18) 0.070(2) 0.076(2) 0.0119(17) 0.0166(17) 0.0064(17)
C69 0.076(2) 0.077(2) 0.0516(19) -0.0029(18) 0.0143(18) 0.0166(19)
C70 0.087(2) 0.074(2) 0.053(2) -0.0094(18) 0.0173(19) -0.010(2)
C71 0.084(2) 0.078(2) 0.0516(19) 0.0069(17) 0.0298(18) 0.001(2)
O16 0.177(5) 0.100(3) 0.145(4) 0.024(3) 0.047(4) 0.066(3)
C72 0.081(2) 0.075(2) 0.059(2) 0.0135(19) 0.0208(19) 0.013(2)
C73 0.075(2) 0.077(2) 0.055(2) 0.0148(18) 0.0162(18) 0.018(2)
C74 0.093(3) 0.073(3) 0.059(2) -0.0146(19) 0.029(2) -0.038(2)
C75 0.073(2) 0.064(2) 0.084(3) 0.001(2) 0.016(2) 0.0078(19)
C76 0.089(2) 0.056(2) 0.066(2) -0.0029(17) 0.0131(19) -0.0138(19)
C77 0.0662(19) 0.082(2) 0.0573(18) 0.0039(17) 0.0175(16) 0.0189(17)
C78 0.090(3) 0.074(2) 0.0467(19) 0.0094(17) 0.0145(19) -0.011(2)
C79 0.081(2) 0.083(2) 0.060(2) -0.0166(19) 0.0239(19) -0.032(2)
C80 0.062(2) 0.075(2) 0.085(2) -0.005(2) 0.0372(19) 0.0024(18)
C81 0.076(2) 0.090(2) 0.058(2) -0.0096(19) 0.0268(18) -0.007(2)
C82 0.072(2) 0.063(2) 0.098(3) 0.007(2) 0.028(2) 0.0045(19)
C83 0.064(2) 0.0569(19) 0.090(2) -0.0200(18) -0.0018(18) 0.0065(16)
C84 0.076(2) 0.078(2) 0.089(3) 0.017(2) 0.016(2) 0.010(2)
C85 0.063(2) 0.101(3) 0.078(2) -0.010(2) 0.0269(19) 0.018(2)
C86 0.061(2) 0.090(2) 0.073(2) 0.006(2) 0.0320(18) -0.0061(19)
C87 0.075(2) 0.085(2) 0.071(2) 0.0045(19) 0.0228(18) 0.0101(19)
C88 0.086(3) 0.102(3) 0.058(2) -0.001(2) 0.026(2) 0.011(2)
C89 0.090(3) 0.082(3) 0.085(3) 0.013(2) 0.010(2) 0.023(2)
C90 0.082(2) 0.095(3) 0.082(2) 0.002(2) 0.020(2) 0.020(2)
C91 0.095(3) 0.085(3) 0.106(4) 0.028(3) 0.052(3) 0.050(3)
C92 0.101(3) 0.048(2) 0.098(3) 0.000(2) -0.029(3) -0.005(2)
C93 0.113(3) 0.063(2) 0.081(3) 0.000(2) 0.002(2) -0.020(2)
C94 0.119(2) 0.117(2) 0.053(2) 0.0145(19) 0.030(2) 0.0725(14)
C95 0.084(3) 0.062(2) 0.114(3) -0.031(2) -0.017(2) 0.014(2)
C96 0.104(4) 0.068(3) 0.158(5) -0.021(3) 0.018(4) 0.015(3)
C97 0.174(6) 0.070(3) 0.109(4) -0.013(3) 0.039(4) -0.063(4)
C98 0.145(5) 0.137(5) 0.129(5) -0.048(4) 0.069(4) -0.094(4)
C100 0.139(6) 0.117(5) 0.157(6) -0.006(5) 0.007(5) 0.018(5)
O18 0.142(8) 0.038(4) 0.108(6) -0.008(4) 0.031(6) -0.013(4)
O19 0.088(5) 0.042(4) 0.129(8) -0.012(4) 0.010(5) -0.006(4)
C101 0.119(7) 0.056(5) 0.113(7) -0.009(5) 0.012(6) 0.006(5)
C102 0.113(7) 0.059(6) 0.111(7) 0.003(6) 0.012(6) -0.013(6)
O20 0.122(9) 0.071(6) 0.090(7) 0.014(4) 0.026(7) 0.043(6)
O21 0.093(7) 0.060(5) 0.107(7) 0.021(4) 0.056(6) 0.044(4)
O22 0.109(6) 0.041(4) 0.130(7) 0.007(4) 0.051(5) 0.018(3)
O23 0.099(7) 0.099(7) 0.107(7) 0.009(5) 0.040(6) 0.050(5)
C103 0.123(7) 0.081(6) 0.091(6) 0.005(5) 0.015(6) 0.051(5)
C104 0.088(4) 0.082(4) 0.051(3) 0.006(3) 0.024(3) 0.016(4)
C105 0.097(6) 0.078(5) 0.084(5) 0.021(4) 0.035(5) 0.049(5)
C106 0.089(4) 0.072(4) 0.047(3) 0.005(3) 0.029(3) 0.029(3)
C108 0.073(2) 0.072(3) 0.123(3) 0.019(2) -0.023(2) -0.0223(19)
C111 0.069(3) 0.092(3) 0.148(3) -0.004(3) -0.009(3) -0.002(2)
C112 0.064(2) 0.073(2) 0.119(3) 0.001(2) 0.009(2) -0.0067(19)
C63 0.0491(17) 0.079(2) 0.078(2) 0.0117(18) 0.0116(17) -0.0063(17)
C109 0.078(2) 0.102(3) 0.087(2) 0.003(2) 0.019(2) -0.025(2)
C110 0.100(3) 0.112(3) 0.103(3) 0.013(2) 0.007(2) -0.031(2)
O17 0.076(3) 0.101(4) 0.161(6) 0.002(4) 0.010(3) -0.024(3)
C99 0.079(9) 0.129(16) 0.102(14) -0.049(12) -0.006(9) 0.041(10)
O17A 0.069(8) 0.094(9) 0.144(10) 0.006(8) 0.028(8) -0.017(8)
C99A 0.20(2) 0.078(9) 0.125(16) 0.004(9) 0.025(13) 0.063(12)

loop_
_atom_type_symbol
_atom_type_description
_atom_type_scat_dispersion_real
_atom_type_scat_dispersion_imag
_atom_type_scat_source
C C 0.0033 0.0016 'International Tables Vol C Tables 4.2.6.8 and 6.1.1.4'
H H 0.0000 0.0000 'International Tables Vol C Tables 4.2.6.8 and 6.1.1.4'
O O 0.0106 0.0060 'International Tables Vol C Tables 4.2.6.8 and 6.1.1.4'
S S 0.1246 0.1234 'International Tables Vol C Tables 4.2.6.8 and 6.1.1.4'

loop_
_geom_angle_atom_site_label_1
_geom_angle_atom_site_label_2
_geom_angle_atom_site_label_3
_geom_angle
_geom_angle_site_symmetry_1
_geom_angle_site_symmetry_3
_geom_angle_publ_flag
C18 S1 C15 93.94(16) . . ?
C45 S2 C30 93.94(19) . . ?
C65 S3 C41 94.4(2) . . ?
C46 S4 C94 93.8(2) . . ?
C14 O1 C4 113.2(2) . . ?
C24 O2 C6 113.1(3) . . ?
C26 O3 C8 112.7(3) . . ?
C66 O4 C17 113.0(3) . . ?
C28 O6 C91 116.2(4) . . ?
C25 C1 C6 120.8(3) . . ?
C25 C1 C29 118.5(3) . . ?
C29 C1 C6 120.6(3) . . ?
C7 C2 C4 108.4(3) . . ?
C15 C2 C4 137.1(3) . . ?
C15 C2 C7 114.3(3) . . ?
C38 C3 C6 121.0(3) . . ?
C38 C3 C43 119.1(3) . . ?
C43 C3 C6 119.6(3) . . ?
O1 C4 C2 102.2(2) . . ?
O1 C4 C5 107.6(3) . . ?
O1 C4 C16 104.6(3) . . ?
C2 C4 C5 111.0(3) . . ?
C2 C4 C16 115.8(3) . . ?
C16 C4 C5 114.3(3) . . ?
C35 C5 C4 120.9(3) . . ?
C35 C5 C39 118.5(3) . . ?
C39 C5 C4 120.6(3) . . ?
O2 C6 C1 107.2(3) . . ?
O2 C6 C3 103.6(3) . . ?
O2 C6 C19 102.7(3) . . ?
C3 C6 C1 114.9(3) . . ?
C19 C6 C1 111.0(3) . . ?
C19 C6 C3 116.0(3) . . ?
C74 O10 C97 113.1(5) . . ?
C2 C7 C14 109.4(3) . . ?
C18 C7 C2 114.0(3) . . ?
C18 C7 C14 136.4(3) . . ?
O3 C8 C9 104.3(3) . . ?
O3 C8 C10 101.4(3) . . ?
O3 C8 C13 108.1(3) . . ?
C9 C8 C10 115.5(3) . . ?
C9 C8 C13 115.7(3) . . ?
C13 C8 C10 110.3(3) . . ?
C27 C9 C8 121.1(3) . . ?
C51 C9 C8 120.2(3) . . ?
C51 C9 C27 118.4(3) . . ?
C21 C10 C8 109.4(3) . . ?
C30 C10 C8 136.9(3) . . ?
C30 C10 C21 113.5(3) . . ?
C36 C11 C17 121.1(3) . . ?
C36 C11 C49 118.2(3) . . ?
C49 C11 C17 120.3(3) . . ?
C40 C12 C17 120.8(3) . . ?
C42 C12 C17 120.6(3) . . ?
C42 C12 C40 118.5(3) . . ?
C34 C13 C8 120.8(3) . . ?
C34 C13 C37 118.4(3) . . ?
C37 C13 C8 120.7(3) . . ?
O1 C14 C7 106.7(3) . . ?
O5 C14 O1 121.1(3) . . ?
O5 C14 C7 132.3(3) . . ?
C2 C15 S1 108.6(2) . . ?
C2 C15 C23 133.7(3) . . ?
C23 C15 S1 117.7(3) . . ?
C57 C16 C4 121.5(3) . . ?
C57 C16 C77 118.3(4) . . ?
C77 C16 C4 120.1(3) . . ?
O4 C17 C11 104.2(3) . . ?
O4 C17 C12 106.7(3) . . ?
O4 C17 C20 102.1(3) . . ?
C11 C17 C12 115.3(3) . . ?
C20 C17 C11 116.2(3) . . ?
C20 C17 C12 110.7(3) . . ?
C75 O11 C96 119.0(5) . . ?
C7 C18 S1 109.1(2) . . ?
C7 C18 C28 129.6(3) . . ?
C28 C18 S1 121.3(3) . . ?
C22 C19 C6 107.6(3) . . ?
C41 C19 C6 137.1(3) . . ?
C41 C19 C22 115.1(3) . . ?
C46 C20 C17 137.0(3) . . ?
C46 C20 C50 114.9(4) . . ?
C50 C20 C17 107.8(4) . . ?
C10 C21 C26 108.2(3) . . ?
C45 C21 C10 111.7(4) . . ?
C45 C21 C26 140.0(3) . . ?
C79 O12 C98 108.5(5) . . ?
C19 C22 C24 109.8(3) . . ?
C65 C22 C19 113.4(4) . . ?
C65 C22 C24 136.7(4) . . ?
C76 C23 C15 120.0(4) . . ?
C76 C23 C83 118.8(4) . . ?
C83 C23 C15 121.2(4) . . ?
O2 C24 C22 106.8(3) . . ?
O8 C24 O2 121.3(4) . . ?
O8 C24 C22 131.9(4) . . ?
C1 C25 H25 119.6 . . ?
C1 C25 C33 120.7(3) . . ?
C33 C25 H25 119.6 . . ?
O3 C26 C21 108.1(3) . . ?
O9 C26 O3 119.5(4) . . ?
O9 C26 C21 132.4(4) . . ?
C9 C27 H27 119.8 . . ?
C9 C27 C62 120.4(4) . . ?
C62 C27 H27 119.8 . . ?
O6 C28 C18 109.7(3) . . ?
O7 C28 O6 125.0(3) . . ?
O7 C28 C18 125.3(4) . . ?
C1 C29 H29 120.1 . . ?
C1 C29 C48 119.9(3) . . ?
C48 C29 H29 120.1 . . ?
C10 C30 S2 109.0(3) . . ?
C10 C30 C31 133.8(3) . . ?
C31 C30 S2 117.2(3) . . ?
C56 C31 C30 122.5(3) . . ?
C59 C31 C30 120.5(4) . . ?
C59 C31 C56 116.9(4) . . ?
C68 C32 C41 122.5(4) . . ?
C87 C32 C41 120.6(4) . . ?
C87 C32 C68 116.9(4) . . ?
C25 C33 H33 119.9 . . ?
C44 C33 C25 120.1(4) . . ?
C44 C33 H33 119.9 . . ?
C13 C34 H34 119.3 . . ?
C13 C34 C54 121.3(4) . . ?
C54 C34 H34 119.3 . . ?
C5 C35 H35 119.4 . . ?
C5 C35 C52 121.1(4) . . ?
C52 C35 H35 119.4 . . ?
C11 C36 H36 119.6 . . ?
C11 C36 C80 120.9(4) . . ?
C80 C36 H36 119.6 . . ?
C13 C37 H37 120.0 . . ?
C13 C37 C78 120.0(4) . . ?
C78 C37 H37 120.0 . . ?
C3 C38 H38 119.8 . . ?
C3 C38 C55 120.5(4) . . ?
C55 C38 H38 119.8 . . ?
C5 C39 H39 120.1 . . ?
C69 C39 C5 119.7(4) . . ?
C69 C39 H39 120.1 . . ?
C12 C40 H40 119.7 . . ?
C12 C40 C53 120.6(4) . . ?
C53 C40 H40 119.7 . . ?
C19 C41 S3 107.8(3) . . ?
C19 C41 C32 133.4(3) . . ?
C32 C41 S3 118.8(3) . . ?
C12 C42 H42 119.7 . . ?
C12 C42 C61 120.6(4) . . ?
C61 C42 H42 119.7 . . ?
C3 C43 H43 120.0 . . ?
C71 C43 C3 119.9(4) . . ?
C71 C43 H43 120.0 . . ?
C33 C44 H44 120.1 . . ?
C33 C44 C48 119.8(4) . . ?
C48 C44 H44 120.1 . . ?
C21 C45 S2 111.8(3) . . ?
C21 C45 C74 129.2(4) . . ?
C74 C45 S2 118.9(4) . . ?
C20 C46 S4 108.3(3) . . ?
C20 C46 C63 133.6(3) . . ?
C63 C46 S4 118.1(3) . . ?
C55 C47 H47 120.2 . . ?
C71 C47 H47 120.2 . . ?
C71 C47 C55 119.7(4) . . ?
C29 C48 H48 119.5 . . ?
C44 C48 C29 120.9(4) . . ?
C44 C48 H48 119.5 . . ?
C11 C49 H49 119.8 . . ?
C11 C49 C81 120.4(4) . . ?
C81 C49 H49 119.8 . . ?
C20 C50 C66 109.7(4) . . ?
C94 C50 C20 114.2(5) . . ?
C94 C50 C66 136.1(5) . . ?
C9 C51 H51 119.5 . . ?
C9 C51 C86 120.9(4) . . ?
C86 C51 H51 119.5 . . ?
C35 C52 H52 120.3 . . ?
C73 C52 C35 119.4(4) . . ?
C73 C52 H52 120.3 . . ?
C40 C53 H53 119.9 . . ?
C72 C53 C40 120.2(4) . . ?
C72 C53 H53 119.9 . . ?
C34 C54 H54 120.0 . . ?
C70 C54 C34 120.0(4) . . ?
C70 C54 H54 120.0 . . ?
C38 C55 H55 120.0 . . ?
C47 C55 C38 120.0(4) . . ?
C47 C55 H55 120.0 . . ?
C31 C56 H56 119.3 . . ?
C82 C56 C31 121.4(4) . . ?
C82 C56 H56 119.3 . . ?
C16 C57 H57 119.4 . . ?
C16 C57 C85 121.1(4) . . ?
C85 C57 H57 119.4 . . ?
C62 C58 H58 120.1 . . ?
C62 C58 C86 119.8(4) . . ?
C86 C58 H58 120.1 . . ?
C31 C59 H59 119.5 . . ?
C31 C59 C60 121.1(4) . . ?
C60 C59 H59 119.5 . . ?
C59 C60 H60 119.7 . . ?
C75 C60 C59 120.6(4) . . ?
C75 C60 H60 119.7 . . ?
C42 C61 H61 120.0 . . ?
C72 C61 C42 120.0(4) . . ?
C72 C61 H61 120.0 . . ?
C27 C62 H62 119.7 . . ?
C58 C62 C27 120.7(4) . . ?
C58 C62 H62 119.7 . . ?
C80 C64 H64 120.1 . . ?
C81 C64 H64 120.1 . . ?
C81 C64 C80 119.9(4) . . ?
C22 C65 S3 109.4(3) . . ?
C22 C65 C79 128.8(5) . . ?
C79 C65 S3 121.8(4) . . ?
O4 C66 C50 107.3(4) . . ?
O15 C66 O4 121.6(5) . . ?
O15 C66 C50 131.1(5) . . ?
C85 C67 H67 120.3 . . ?
C88 C67 H67 120.3 . . ?
C88 C67 C85 119.5(4) . . ?
C32 C68 H68 119.1 . . ?
C84 C68 C32 121.7(4) . . ?
C84 C68 H68 119.1 . . ?
C39 C69 H69 119.3 . . ?
C73 C69 C39 121.4(4) . . ?
C73 C69 H69 119.3 . . ?
C54 C70 H70 120.2 . . ?
C54 C70 C78 119.6(4) . . ?
C78 C70 H70 120.2 . . ?
C43 C71 H71 119.6 . . ?
C47 C71 C43 120.8(4) . . ?
C47 C71 H71 119.6 . . ?
C100 O16 C89 119.6(7) . . ?
C53 C72 C61 120.1(4) . . ?
C53 C72 H72 119.9 . . ?
C61 C72 H72 119.9 . . ?
C52 C73 H73 120.1 . . ?
C69 C73 C52 119.9(4) . . ?
C69 C73 H73 120.1 . . ?
O10 C74 C45 113.2(5) . . ?
O13 C74 O10 124.5(4) . . ?
O13 C74 C45 122.3(5) . . ?
O11 C75 C82 116.1(5) . . ?
C60 C75 O11 124.6(4) . . ?
C60 C75 C82 119.3(4) . . ?
C23 C76 H76 119.5 . . ?
C93 C76 C23 121.0(5) . . ?
C93 C76 H76 119.5 . . ?
C16 C77 H77 120.0 . . ?
C16 C77 C88 120.1(4) . . ?
C88 C77 H77 120.0 . . ?
C37 C78 H78 119.7 . . ?
C70 C78 C37 120.7(4) . . ?
C70 C78 H78 119.7 . . ?
O12 C79 C65 108.2(5) . . ?
O14 C79 O12 128.7(5) . . ?
O14 C79 C65 122.9(5) . . ?
C36 C80 H80 120.0 . . ?
C64 C80 C36 120.0(4) . . ?
C64 C80 H80 120.0 . . ?
C49 C81 H81 119.7 . . ?
C64 C81 C49 120.5(4) . . ?
C64 C81 H81 119.7 . . ?
C56 C82 C75 120.7(5) . . ?
C56 C82 H82 119.6 . . ?
C75 C82 H82 119.6 . . ?
C23 C83 H83 119.9 . . ?
C23 C83 C95 120.2(5) . . ?
C95 C83 H83 119.9 . . ?
C68 C84 H84 120.4 . . ?
C89 C84 C68 119.3(5) . . ?
C89 C84 H84 120.4 . . ?
C57 C85 H85 119.9 . . ?
C67 C85 C57 120.1(4) . . ?
C67 C85 H85 119.9 . . ?
C51 C86 H86 120.1 . . ?
C58 C86 C51 119.7(4) . . ?
C58 C86 H86 120.1 . . ?
C32 C87 H87 119.6 . . ?
C90 C87 C32 120.9(5) . . ?
C90 C87 H87 119.6 . . ?
C67 C88 C77 120.9(4) . . ?
C67 C88 H88 119.5 . . ?
C77 C88 H88 119.5 . . ?
C84 C89 O16 113.9(6) . . ?
C90 C89 O16 126.3(6) . . ?
C90 C89 C84 119.8(5) . . ?
C87 C90 H90 119.3 . . ?
C89 C90 C87 121.3(5) . . ?
C89 C90 H90 119.3 . . ?
O6 C91 H91A 109.5 . . ?
O6 C91 H91B 109.5 . . ?
O6 C91 H91C 109.5 . . ?
H91A C91 H91B 109.5 . . ?
H91A C91 H91C 109.5 . . ?
H91B C91 H91C 109.5 . . ?
C93 C92 C95 121.0(5) . . ?
C93 C92 O18 141.9(7) . . ?
C93 C92 O19 100.7(7) . . ?
C95 C92 O18 96.7(7) . . ?
C95 C92 O19 138.3(7) . . ?
C76 C93 H93 120.0 . . ?
C92 C93 C76 120.0(6) . . ?
C92 C93 H93 120.0 . . ?
C50 C94 S4 108.8(4) . . ?
C50 C94 C104 156.2(8) . . ?
C50 C94 C106 120.4(9) . . ?
C104 C94 S4 94.4(6) . . ?
C106 C94 S4 130.7(8) . . ?
C83 C95 C92 118.9(5) . . ?
C83 C95 H95 120.6 . . ?
C92 C95 H95 120.6 . . ?
O11 C96 H96A 109.5 . . ?
O11 C96 H96B 109.5 . . ?
O11 C96 H96C 109.5 . . ?
H96A C96 H96B 109.5 . . ?
H96A C96 H96C 109.5 . . ?
H96B C96 H96C 109.5 . . ?
O10 C97 H97A 109.5 . . ?
O10 C97 H97B 109.5 . . ?
O10 C97 H97C 109.5 . . ?
H97A C97 H97B 109.5 . . ?
H97A C97 H97C 109.5 . . ?
H97B C97 H97C 109.5 . . ?
O12 C98 H98A 109.5 . . ?
O12 C98 H98B 109.5 . . ?
O12 C98 H98C 109.5 . . ?
H98A C98 H98B 109.5 . . ?
H98A C98 H98C 109.5 . . ?
H98B C98 H98C 109.5 . . ?
O16 C100 H10M 109.5 . . ?
O16 C100 H10N 109.5 . . ?
O16 C100 H10O 109.5 . . ?
H10M C100 H10N 109.5 . . ?
H10M C100 H10O 109.5 . . ?
H10N C100 H10O 109.5 . . ?
C102 O18 C92 104.5(13) . . ?
C101 O19 C92 107.8(11) . . ?
O19 C101 H10G 109.5 . . ?
O19 C101 H10H 109.5 . . ?
O19 C101 H10I 109.5 . . ?
H10G C101 H10H 109.5 . . ?
H10G C101 H10I 109.5 . . ?
H10H C101 H10I 109.5 . . ?
O18 C102 H10J 109.5 . . ?
O18 C102 H10K 109.5 . . ?
O18 C102 H10L 109.5 . . ?
H10J C102 H10K 109.5 . . ?
H10J C102 H10L 109.5 . . ?
H10K C102 H10L 109.5 . . ?
C104 O20 C103 112.1(13) . . ?
C106 O21 C105 116.1(12) . . ?
O20 C103 H10A 109.5 . . ?
O20 C103 H10B 109.5 . . ?
O20 C103 H10C 109.5 . . ?
H10A C103 H10B 109.5 . . ?
H10A C103 H10C 109.5 . . ?
H10B C103 H10C 109.5 . . ?
O20 C104 C94 90.4(11) . . ?
O23 C104 C94 138.1(13) . . ?
O23 C104 O20 131.3(15) . . ?
O21 C105 H10D 109.5 . . ?
O21 C105 H10E 109.5 . . ?
O21 C105 H10F 109.5 . . ?
H10D C105 H10E 109.5 . . ?
H10D C105 H10F 109.5 . . ?
H10E C105 H10F 109.5 . . ?
O21 C106 C94 107.3(14) . . ?
O22 C106 C94 130.5(12) . . ?
O22 C106 O21 122.0(11) . . ?
C111 C108 C110 120.0 . . ?
C111 C108 O17A 87.5(5) . . ?
C110 C108 O17A 151.7(6) . . ?
O17 C108 C111 132.1(4) . . ?
O17 C108 C110 107.8(4) . . ?
C108 C111 H111 120.0 . . ?
C112 C111 C108 120.0 . . ?
C112 C111 H111 120.0 . . ?
C111 C112 H112 120.0 . . ?
C111 C112 C63 120.0 . . ?
C63 C112 H112 120.0 . . ?
C112 C63 C46 122.2(3) . . ?
C112 C63 C109 120.0 . . ?
C109 C63 C46 117.8(3) . . ?
C63 C109 H109 120.0 . . ?
C110 C109 C63 120.0 . . ?
C110 C109 H109 120.0 . . ?
C108 C110 H110 120.0 . . ?
C109 C110 C108 120.0 . . ?
C109 C110 H110 120.0 . . ?
C108 O17 C99 103.8(11) . . ?
O17 C99 H99A 109.5 . . ?
O17 C99 H99B 109.5 . . ?
O17 C99 H99C 109.5 . . ?
H99A C99 H99B 109.5 . . ?
H99A C99 H99C 109.5 . . ?
H99B C99 H99C 109.5 . . ?
C99A O17A C108 108.1(14) . . ?
O17A C99A H99D 109.5 . . ?
O17A C99A H99E 109.5 . . ?
O17A C99A H99F 109.5 . . ?
H99D C99A H99E 109.5 . . ?
H99D C99A H99F 109.5 . . ?
H99E C99A H99F 109.5 . . ?

loop_
_geom_bond_atom_site_label_1
_geom_bond_atom_site_label_2
_geom_bond_distance
_geom_bond_site_symmetry_2
_geom_bond_publ_flag
S1 C15 1.734(3) . ?
S1 C18 1.713(4) . ?
S2 C30 1.729(4) . ?
S2 C45 1.656(5) . ?
S3 C41 1.735(4) . ?
S3 C65 1.718(5) . ?
S4 C46 1.732(4) . ?
S4 C94 1.746(7) . ?
O1 C4 1.469(4) . ?
O1 C14 1.367(4) . ?
O2 C6 1.474(4) . ?
O2 C24 1.359(4) . ?
O3 C8 1.474(4) . ?
O3 C26 1.369(5) . ?
O4 C17 1.482(4) . ?
O4 C66 1.351(5) . ?
O5 C14 1.191(4) . ?
O6 C28 1.340(5) . ?
O6 C91 1.444(5) . ?
O7 C28 1.184(5) . ?
O8 C24 1.199(5) . ?
O9 C26 1.205(4) . ?
C1 C6 1.529(4) . ?
C1 C25 1.383(5) . ?
C1 C29 1.385(5) . ?
C2 C4 1.524(4) . ?
C2 C7 1.397(4) . ?
C2 C15 1.368(5) . ?
C3 C6 1.528(4) . ?
C3 C38 1.369(5) . ?
C3 C43 1.389(5) . ?
C4 C5 1.531(5) . ?
C4 C16 1.528(5) . ?
C5 C35 1.382(5) . ?
C5 C39 1.387(5) . ?
C6 C19 1.515(5) . ?
O10 C74 1.300(6) . ?
O10 C97 1.474(6) . ?
C7 C14 1.473(5) . ?
C7 C18 1.374(5) . ?
C8 C9 1.524(4) . ?
C8 C10 1.527(5) . ?
C8 C13 1.525(5) . ?
C9 C27 1.376(5) . ?
C9 C51 1.374(5) . ?
C10 C21 1.401(5) . ?
C10 C30 1.391(5) . ?
C11 C17 1.521(5) . ?
C11 C36 1.376(5) . ?
C11 C49 1.378(5) . ?
C12 C17 1.530(5) . ?
C12 C40 1.384(5) . ?
C12 C42 1.379(5) . ?
C13 C34 1.374(5) . ?
C13 C37 1.379(5) . ?
C15 C23 1.476(5) . ?
C16 C57 1.367(5) . ?
C16 C77 1.377(5) . ?
C17 C20 1.515(5) . ?
O11 C75 1.378(6) . ?
O11 C96 1.395(7) . ?
C18 C28 1.477(5) . ?
C19 C22 1.410(5) . ?
C19 C41 1.371(5) . ?
C20 C46 1.366(6) . ?
C20 C50 1.408(5) . ?
C21 C26 1.460(6) . ?
C21 C45 1.401(6) . ?
O12 C79 1.317(6) . ?
O12 C98 1.502(6) . ?
C22 C24 1.464(6) . ?
C22 C65 1.368(5) . ?
O13 C74 1.197(6) . ?
C23 C76 1.388(6) . ?
C23 C83 1.390(6) . ?
C25 H25 0.9300 . ?
C25 C33 1.391(5) . ?
O14 C79 1.194(6) . ?
C27 H27 0.9300 . ?
C27 C62 1.388(5) . ?
O15 C66 1.202(5) . ?
C29 H29 0.9300 . ?
C29 C48 1.388(5) . ?
C30 C31 1.472(5) . ?
C31 C56 1.393(6) . ?
C31 C59 1.391(5) . ?
C32 C41 1.467(6) . ?
C32 C68 1.403(6) . ?
C32 C87 1.393(6) . ?
C33 H33 0.9300 . ?
C33 C44 1.359(6) . ?
C34 H34 0.9300 . ?
C34 C54 1.384(5) . ?
C35 H35 0.9300 . ?
C35 C52 1.389(5) . ?
C36 H36 0.9300 . ?
C36 C80 1.383(6) . ?
C37 H37 0.9300 . ?
C37 C78 1.391(6) . ?
C38 H38 0.9300 . ?
C38 C55 1.394(5) . ?
C39 H39 0.9300 . ?
C39 C69 1.384(6) . ?
C40 H40 0.9300 . ?
C40 C53 1.386(5) . ?
C42 H42 0.9300 . ?
C42 C61 1.392(6) . ?
C43 H43 0.9300 . ?
C43 C71 1.385(5) . ?
C44 H44 0.9300 . ?
C44 C48 1.368(6) . ?
C45 C74 1.495(5) . ?
C46 C63 1.440(5) . ?
C47 H47 0.9300 . ?
C47 C55 1.374(6) . ?
C47 C71 1.362(6) . ?
C48 H48 0.9300 . ?
C49 H49 0.9300 . ?
C49 C81 1.387(6) . ?
C50 C66 1.453(7) . ?
C50 C94 1.354(7) . ?
C51 H51 0.9300 . ?
C51 C86 1.385(5) . ?
C52 H52 0.9300 . ?
C52 C73 1.375(6) . ?
C53 H53 0.9300 . ?
C53 C72 1.364(6) . ?
C54 H54 0.9300 . ?
C54 C70 1.362(6) . ?
C55 H55 0.9300 . ?
C56 H56 0.9300 . ?
C56 C82 1.373(6) . ?
C57 H57 0.9300 . ?
C57 C85 1.383(6) . ?
C58 H58 0.9300 . ?
C58 C62 1.348(6) . ?
C58 C86 1.376(6) . ?
C59 H59 0.9300 . ?
C59 C60 1.395(6) . ?
C60 H60 0.9300 . ?
C60 C75 1.357(7) . ?
C61 H61 0.9300 . ?
C61 C72 1.367(6) . ?
C62 H62 0.9300 . ?
C64 H64 0.9300 . ?
C64 C80 1.367(6) . ?
C64 C81 1.352(6) . ?
C65 C79 1.513(6) . ?
C67 H67 0.9300 . ?
C67 C85 1.366(7) . ?
C67 C88 1.345(7) . ?
C68 H68 0.9300 . ?
C68 C84 1.388(6) . ?
C69 H69 0.9300 . ?
C69 C73 1.357(6) . ?
C70 H70 0.9300 . ?
C70 C78 1.367(6) . ?
C71 H71 0.9300 . ?
O16 C89 1.407(7) . ?
O16 C100 1.335(9) . ?
C72 H72 0.9300 . ?
C73 H73 0.9300 . ?
C75 C82 1.378(6) . ?
C76 H76 0.9300 . ?
C76 C93 1.375(6) . ?
C77 H77 0.9300 . ?
C77 C88 1.393(6) . ?
C78 H78 0.9300 . ?
C80 H80 0.9300 . ?
C81 H81 0.9300 . ?
C82 H82 0.9300 . ?
C83 H83 0.9300 . ?
C83 C95 1.391(6) . ?
C84 H84 0.9300 . ?
C84 C89 1.381(7) . ?
C85 H85 0.9300 . ?
C86 H86 0.9300 . ?
C87 H87 0.9300 . ?
C87 C90 1.379(7) . ?
C88 H88 0.9300 . ?
C89 C90 1.361(8) . ?
C90 H90 0.9300 . ?
C91 H91A 0.9600 . ?
C91 H91B 0.9600 . ?
C91 H91C 0.9600 . ?
C92 C93 1.352(8) . ?
C92 C95 1.396(9) . ?
C92 O18 1.456(10) . ?
C92 O19 1.473(10) . ?
C93 H93 0.9300 . ?
C94 C104 1.548(14) . ?
C94 C106 1.545(14) . ?
C95 H95 0.9300 . ?
C96 H96A 0.9600 . ?
C96 H96B 0.9600 . ?
C96 H96C 0.9600 . ?
C97 H97A 0.9600 . ?
C97 H97B 0.9600 . ?
C97 H97C 0.9600 . ?
C98 H98A 0.9600 . ?
C98 H98B 0.9600 . ?
C98 H98C 0.9600 . ?
C100 H10M 0.9600 . ?
C100 H10N 0.9600 . ?
C100 H10O 0.9600 . ?
O18 C102 1.411(18) . ?
O19 C101 1.407(15) . ?
C101 H10G 0.9600 . ?
C101 H10H 0.9600 . ?
C101 H10I 0.9600 . ?
C102 H10J 0.9600 . ?
C102 H10K 0.9600 . ?
C102 H10L 0.9600 . ?
O20 C103 1.509(13) . ?
O20 C104 1.319(19) . ?
O21 C105 1.410(11) . ?
O21 C106 1.30(2) . ?
O22 C106 1.23(2) . ?
O23 C104 1.136(17) . ?
C103 H10A 0.9600 . ?
C103 H10B 0.9600 . ?
C103 H10C 0.9600 . ?
C105 H10D 0.9600 . ?
C105 H10E 0.9600 . ?
C105 H10F 0.9600 . ?
C108 C111 1.3900 . ?
C108 C110 1.3900 . ?
C108 O17 1.384(6) . ?
C108 O17A 1.689(13) . ?
C111 H111 0.9300 . ?
C111 C112 1.3900 . ?
C112 H112 0.9300 . ?
C112 C63 1.3900 . ?
C63 C109 1.3900 . ?
C109 H109 0.9300 . ?
C109 C110 1.3900 . ?
C110 H110 0.9300 . ?
O17 C99 1.424(15) . ?
C99 H99A 0.9600 . ?
C99 H99B 0.9600 . ?
C99 H99C 0.9600 . ?
O17A C99A 1.330(18) . ?
C99A H99D 0.9600 . ?
C99A H99E 0.9600 . ?
C99A H99F 0.9600 . ?

loop_
_geom_torsion_atom_site_label_1
_geom_torsion_atom_site_label_2
_geom_torsion_atom_site_label_3
_geom_torsion_atom_site_label_4
_geom_torsion
_geom_torsion_site_symmetry_1
_geom_torsion_site_symmetry_2
_geom_torsion_site_symmetry_3
_geom_torsion_site_symmetry_4
_geom_torsion_publ_flag
S1 C15 C23 C76 -39.4(5) . . . . ?
S1 C15 C23 C83 139.2(3) . . . . ?
S1 C18 C28 O6 15.9(4) . . . . ?
S1 C18 C28 O7 -163.3(3) . . . . ?
S2 C30 C31 C56 140.2(3) . . . . ?
S2 C30 C31 C59 -36.7(5) . . . . ?
S2 C45 C74 O10 173.3(3) . . . . ?
S2 C45 C74 O13 -6.8(6) . . . . ?
S3 C65 C79 O12 -14.0(5) . . . . ?
S3 C65 C79 O14 160.9(4) . . . . ?
S4 C46 C63 C112 -146.1(2) . . . . ?
S4 C46 C63 C109 36.2(4) . . . . ?
S4 C94 C104 O20 -173.2(7) . . . . ?
S4 C94 C104 O23 11.4(15) . . . . ?
S4 C94 C106 O21 -20.9(12) . . . . ?
S4 C94 C106 O22 164.0(10) . . . . ?
O1 C4 C5 C35 -164.3(3) . . . . ?
O1 C4 C5 C39 18.2(4) . . . . ?
O1 C4 C16 C57 90.0(4) . . . . ?
O1 C4 C16 C77 -86.2(4) . . . . ?
O2 C6 C19 C22 2.0(3) . . . . ?
O2 C6 C19 C41 176.6(4) . . . . ?
O3 C8 C9 C27 -88.3(4) . . . . ?
O3 C8 C9 C51 85.4(4) . . . . ?
O3 C8 C10 C21 -3.6(3) . . . . ?
O3 C8 C10 C30 -178.7(4) . . . . ?
O3 C8 C13 C34 -163.4(3) . . . . ?
O3 C8 C13 C37 19.5(4) . . . . ?
O4 C17 C20 C46 175.9(4) . . . . ?
O4 C17 C20 C50 2.0(4) . . . . ?
C1 C6 C19 C22 -112.3(3) . . . . ?
C1 C6 C19 C41 62.4(5) . . . . ?
C1 C25 C33 C44 -0.2(6) . . . . ?
C1 C29 C48 C44 -1.0(6) . . . . ?
C2 C4 C5 C35 84.6(4) . . . . ?
C2 C4 C5 C39 -92.9(4) . . . . ?
C2 C4 C16 C57 -158.4(4) . . . . ?
C2 C4 C16 C77 25.4(5) . . . . ?
C2 C7 C14 O1 0.4(4) . . . . ?
C2 C7 C14 O5 179.6(4) . . . . ?
C2 C7 C18 S1 -1.0(4) . . . . ?
C2 C7 C18 C28 -179.7(3) . . . . ?
C2 C15 C23 C76 139.4(4) . . . . ?
C2 C15 C23 C83 -42.0(6) . . . . ?
C3 C6 C19 C22 114.1(3) . . . . ?
C3 C6 C19 C41 -71.2(5) . . . . ?
C3 C38 C55 C47 0.3(6) . . . . ?
C3 C43 C71 C47 1.3(7) . . . . ?
C4 O1 C14 O5 178.8(3) . . . . ?
C4 O1 C14 C7 -1.9(4) . . . . ?
C4 C2 C7 C14 1.1(4) . . . . ?
C4 C2 C7 C18 -175.3(3) . . . . ?
C4 C2 C15 S1 174.4(3) . . . . ?
C4 C2 C15 C23 -4.5(7) . . . . ?
C4 C5 C35 C52 -178.8(3) . . . . ?
C4 C5 C39 C69 178.4(3) . . . . ?
C4 C16 C57 C85 -174.7(4) . . . . ?
C4 C16 C77 C88 175.0(4) . . . . ?
C5 C4 C16 C57 -27.4(5) . . . . ?
C5 C4 C16 C77 156.4(4) . . . . ?
C5 C35 C52 C73 0.5(7) . . . . ?
C5 C39 C69 C73 0.5(7) . . . . ?
C6 O2 C24 O8 -179.5(3) . . . . ?
C6 O2 C24 C22 0.9(4) . . . . ?
C6 C1 C25 C33 178.4(3) . . . . ?
C6 C1 C29 C48 -177.8(3) . . . . ?
C6 C3 C38 C55 173.8(3) . . . . ?
C6 C3 C43 C71 -174.6(4) . . . . ?
C6 C19 C22 C24 -1.6(4) . . . . ?
C6 C19 C22 C65 175.5(3) . . . . ?
C6 C19 C41 S3 -174.1(3) . . . . ?
C6 C19 C41 C32 5.0(7) . . . . ?
C7 C2 C4 O1 -2.0(3) . . . . ?
C7 C2 C4 C5 112.4(3) . . . . ?
C7 C2 C4 C16 -115.0(3) . . . . ?
C7 C2 C15 S1 -1.1(4) . . . . ?
C7 C2 C15 C23 -180.0(4) . . . . ?
C7 C18 C28 O6 -165.5(3) . . . . ?
C7 C18 C28 O7 15.3(6) . . . . ?
C8 O3 C26 O9 -178.3(3) . . . . ?
C8 O3 C26 C21 0.2(4) . . . . ?
C8 C9 C27 C62 174.9(4) . . . . ?
C8 C9 C51 C86 -174.4(4) . . . . ?
C8 C10 C21 C26 3.9(4) . . . . ?
C8 C10 C21 C45 -175.6(3) . . . . ?
C8 C10 C30 S2 174.5(3) . . . . ?
C8 C10 C30 C31 -5.0(7) . . . . ?
C8 C13 C34 C54 -178.1(4) . . . . ?
C8 C13 C37 C78 177.0(4) . . . . ?
C9 C8 C10 C21 -115.7(3) . . . . ?
C9 C8 C10 C30 69.2(5) . . . . ?
C9 C8 C13 C34 -46.9(5) . . . . ?
C9 C8 C13 C37 136.0(4) . . . . ?
C9 C27 C62 C58 -0.6(7) . . . . ?
C9 C51 C86 C58 -0.6(7) . . . . ?
C10 C8 C9 C27 22.1(5) . . . . ?
C10 C8 C9 C51 -164.3(3) . . . . ?
C10 C8 C13 C34 86.5(4) . . . . ?
C10 C8 C13 C37 -90.5(4) . . . . ?
C10 C21 C26 O3 -2.6(4) . . . . ?
C10 C21 C26 O9 175.6(4) . . . . ?
C10 C21 C45 S2 -0.8(4) . . . . ?
C10 C21 C45 C74 178.3(4) . . . . ?
C10 C30 C31 C56 -40.3(6) . . . . ?
C10 C30 C31 C59 142.8(4) . . . . ?
C11 C17 C20 C46 -71.5(6) . . . . ?
C11 C17 C20 C50 114.6(3) . . . . ?
C11 C36 C80 C64 -0.3(7) . . . . ?
C11 C49 C81 C64 0.2(7) . . . . ?
C12 C17 C20 C46 62.6(6) . . . . ?
C12 C17 C20 C50 -111.3(3) . . . . ?
C12 C40 C53 C72 0.4(7) . . . . ?
C12 C42 C61 C72 -0.9(7) . . . . ?
C13 C8 C9 C27 153.2(3) . . . . ?
C13 C8 C9 C51 -33.2(5) . . . . ?
C13 C8 C10 C21 110.7(3) . . . . ?
C13 C8 C10 C30 -64.4(5) . . . . ?
C13 C34 C54 C70 1.2(7) . . . . ?
C13 C37 C78 C70 1.0(7) . . . . ?
C14 O1 C4 C2 2.4(3) . . . . ?
C14 O1 C4 C5 -114.5(3) . . . . ?
C14 O1 C4 C16 123.5(3) . . . . ?
C14 C7 C18 S1 -176.1(3) . . . . ?
C14 C7 C18 C28 5.1(7) . . . . ?
C15 S1 C18 C7 0.3(3) . . . . ?
C15 S1 C18 C28 179.2(3) . . . . ?
C15 C2 C4 O1 -177.7(4) . . . . ?
C15 C2 C4 C5 -63.2(5) . . . . ?
C15 C2 C4 C16 69.3(5) . . . . ?
C15 C2 C7 C14 177.8(3) . . . . ?
C15 C2 C7 C18 1.4(4) . . . . ?
C15 C23 C76 C93 -178.4(4) . . . . ?
C15 C23 C83 C95 178.8(4) . . . . ?
C16 C4 C5 C35 -48.7(4) . . . . ?
C16 C4 C5 C39 133.8(3) . . . . ?
C16 C57 C85 C67 -0.9(8) . . . . ?
C16 C77 C88 C67 0.6(8) . . . . ?
C17 O4 C66 O15 177.6(4) . . . . ?
C17 O4 C66 C50 -1.3(4) . . . . ?
C17 C11 C36 C80 174.1(4) . . . . ?
C17 C11 C49 C81 -174.1(4) . . . . ?
C17 C12 C40 C53 -177.2(4) . . . . ?
C17 C12 C42 C61 177.5(4) . . . . ?
C17 C20 C46 S4 -173.2(4) . . . . ?
C17 C20 C46 C63 6.6(8) . . . . ?
C17 C20 C50 C66 -2.9(4) . . . . ?
C17 C20 C50 C94 175.2(3) . . . . ?
O11 C75 C82 C56 179.7(5) . . . . ?
C18 S1 C15 C2 0.4(3) . . . . ?
C18 S1 C15 C23 179.5(3) . . . . ?
C18 C7 C14 O1 175.7(4) . . . . ?
C18 C7 C14 O5 -5.1(7) . . . . ?
C19 C22 C24 O2 0.5(4) . . . . ?
C19 C22 C24 O8 -179.0(4) . . . . ?
C19 C22 C65 S3 0.5(4) . . . . ?
C19 C22 C65 C79 -178.9(4) . . . . ?
C20 C46 C63 C112 34.1(6) . . . . ?
C20 C46 C63 C109 -143.6(4) . . . . ?
C20 C50 C66 O4 2.6(4) . . . . ?
C20 C50 C66 O15 -176.1(4) . . . . ?
C20 C50 C94 S4 0.0(5) . . . . ?
C20 C50 C94 C104 -166.0(13) . . . . ?
C20 C50 C94 C106 176.9(6) . . . . ?
C21 C10 C30 S2 -0.4(4) . . . . ?
C21 C10 C30 C31 -179.9(4) . . . . ?
C21 C45 C74 O10 -5.7(6) . . . . ?
C21 C45 C74 O13 174.1(4) . . . . ?
C22 C19 C41 S3 0.2(4) . . . . ?
C22 C19 C41 C32 179.4(4) . . . . ?
C22 C65 C79 O12 165.4(4) . . . . ?
C22 C65 C79 O14 -19.7(7) . . . . ?
C23 C76 C93 C92 -0.3(7) . . . . ?
C23 C83 C95 C92 -0.4(7) . . . . ?
C24 O2 C6 C1 115.2(3) . . . . ?
C24 O2 C6 C3 -122.9(3) . . . . ?
C24 O2 C6 C19 -1.8(3) . . . . ?
C24 C22 C65 S3 176.5(4) . . . . ?
C24 C22 C65 C79 -2.9(8) . . . . ?
C25 C1 C6 O2 163.0(3) . . . . ?
C25 C1 C6 C3 48.6(4) . . . . ?
C25 C1 C6 C19 -85.6(4) . . . . ?
C25 C1 C29 C48 -0.2(6) . . . . ?
C25 C33 C44 C48 -1.1(6) . . . . ?
C26 O3 C8 C9 122.4(3) . . . . ?
C26 O3 C8 C10 2.1(3) . . . . ?
C26 O3 C8 C13 -114.0(3) . . . . ?
C26 C21 C45 S2 180.0(4) . . . . ?
C26 C21 C45 C74 -0.9(8) . . . . ?
C27 C9 C51 C86 -0.6(6) . . . . ?
C29 C1 C6 O2 -19.5(4) . . . . ?
C29 C1 C6 C3 -134.0(3) . . . . ?
C29 C1 C6 C19 91.9(4) . . . . ?
C29 C1 C25 C33 0.8(5) . . . . ?
C30 S2 C45 C21 0.5(3) . . . . ?
C30 S2 C45 C74 -178.7(3) . . . . ?
C30 C10 C21 C26 -179.7(3) . . . . ?
C30 C10 C21 C45 0.7(4) . . . . ?
C30 C31 C56 C82 -178.7(4) . . . . ?
C30 C31 C59 C60 178.7(4) . . . . ?
C31 C56 C82 C75 1.0(7) . . . . ?
C31 C59 C60 C75 -0.9(7) . . . . ?
C32 C68 C84 C89 0.0(7) . . . . ?
C32 C87 C90 C89 1.6(8) . . . . ?
C33 C44 C48 C29 1.7(7) . . . . ?
C34 C13 C37 C78 -0.1(6) . . . . ?
C34 C54 C70 C78 -0.2(7) . . . . ?
C35 C5 C39 C69 0.8(6) . . . . ?
C35 C52 C73 C69 0.8(7) . . . . ?
C36 C11 C17 O4 -84.4(4) . . . . ?
C36 C11 C17 C12 32.2(5) . . . . ?
C36 C11 C17 C20 164.1(3) . . . . ?
C36 C11 C49 C81 -0.9(6) . . . . ?
C37 C13 C34 C54 -1.0(6) . . . . ?
C38 C3 C6 O2 -85.7(4) . . . . ?
C38 C3 C6 C1 30.9(5) . . . . ?
C38 C3 C6 C19 162.7(3) . . . . ?
C38 C3 C43 C71 -0.6(6) . . . . ?
C39 C5 C35 C52 -1.3(6) . . . . ?
C39 C69 C73 C52 -1.2(7) . . . . ?
C40 C12 C17 O4 -26.8(5) . . . . ?
C40 C12 C17 C11 -142.0(3) . . . . ?
C40 C12 C17 C20 83.5(4) . . . . ?
C40 C12 C42 C61 2.0(6) . . . . ?
C40 C53 C72 C61 0.8(7) . . . . ?
C41 S3 C65 C22 -0.3(3) . . . . ?
C41 S3 C65 C79 179.1(3) . . . . ?
C41 C19 C22 C24 -177.6(3) . . . . ?
C41 C19 C22 C65 -0.5(5) . . . . ?
C41 C32 C68 C84 -179.1(4) . . . . ?
C41 C32 C87 C90 178.3(4) . . . . ?
C42 C12 C17 O4 157.8(3) . . . . ?
C42 C12 C17 C11 42.7(5) . . . . ?
C42 C12 C17 C20 -91.9(4) . . . . ?
C42 C12 C40 C53 -1.8(6) . . . . ?
C42 C61 C72 C53 -0.5(7) . . . . ?
C43 C3 C6 O2 88.2(4) . . . . ?
C43 C3 C6 C1 -155.2(3) . . . . ?
C43 C3 C6 C19 -23.5(5) . . . . ?
C43 C3 C38 C55 -0.1(6) . . . . ?
C45 S2 C30 C10 0.0(3) . . . . ?
C45 S2 C30 C31 179.6(3) . . . . ?
C45 C21 C26 O3 176.7(4) . . . . ?
C45 C21 C26 O9 -5.1(8) . . . . ?
C46 S4 C94 C50 0.2(3) . . . . ?
C46 S4 C94 C104 174.6(4) . . . . ?
C46 S4 C94 C106 -176.3(6) . . . . ?
C46 C20 C50 C66 -178.3(3) . . . . ?
C46 C20 C50 C94 -0.2(5) . . . . ?
C46 C63 C109 C110 177.8(3) . . . . ?
C49 C11 C17 O4 88.5(4) . . . . ?
C49 C11 C17 C12 -154.9(4) . . . . ?
C49 C11 C17 C20 -22.9(5) . . . . ?
C49 C11 C36 C80 1.0(6) . . . . ?
C50 C20 C46 S4 0.4(4) . . . . ?
C50 C20 C46 C63 -179.8(4) . . . . ?
C50 C94 C104 O20 -6.5(17) . . . . ?
C50 C94 C104 O23 178.1(12) . . . . ?
C50 C94 C106 O21 163.0(8) . . . . ?
C50 C94 C106 O22 -12.2(15) . . . . ?
C51 C9 C27 C62 1.1(6) . . . . ?
C54 C70 C78 C37 -0.9(8) . . . . ?
C55 C47 C71 C43 -1.2(7) . . . . ?
C56 C31 C59 C60 1.7(6) . . . . ?
C57 C16 C77 C88 -1.4(7) . . . . ?
C59 C31 C56 C82 -1.7(6) . . . . ?
C59 C60 C75 O11 -179.7(5) . . . . ?
C59 C60 C75 C82 0.1(7) . . . . ?
C60 C75 C82 C56 -0.1(8) . . . . ?
C62 C58 C86 C51 1.2(7) . . . . ?
C65 S3 C41 C19 0.1(3) . . . . ?
C65 S3 C41 C32 -179.2(3) . . . . ?
C65 C22 C24 O2 -175.6(4) . . . . ?
C65 C22 C24 O8 4.9(8) . . . . ?
C66 O4 C17 C11 -121.7(3) . . . . ?
C66 O4 C17 C12 115.8(3) . . . . ?
C66 O4 C17 C20 -0.4(4) . . . . ?
C66 C50 C94 S4 177.3(4) . . . . ?
C66 C50 C94 C104 11.4(16) . . . . ?
C66 C50 C94 C106 -5.8(9) . . . . ?
C68 C32 C41 S3 -141.0(4) . . . . ?
C68 C32 C41 C19 39.9(7) . . . . ?
C68 C32 C87 C90 -2.3(7) . . . . ?
C68 C84 C89 O16 178.7(5) . . . . ?
C68 C84 C89 C90 -0.7(8) . . . . ?
C71 C47 C55 C38 0.4(7) . . . . ?
O16 C89 C90 C87 -179.4(5) . . . . ?
C76 C23 C83 C95 -2.5(6) . . . . ?
C77 C16 C57 C85 1.6(7) . . . . ?
C80 C64 C81 C49 0.6(7) . . . . ?
C81 C64 C80 C36 -0.5(7) . . . . ?
C83 C23 C76 C93 3.0(6) . . . . ?
C84 C89 C90 C87 -0.1(8) . . . . ?
C85 C67 C88 C77 0.1(8) . . . . ?
C86 C58 C62 C27 -0.6(7) . . . . ?
C87 C32 C41 S3 38.4(5) . . . . ?
C87 C32 C41 C19 -140.7(5) . . . . ?
C87 C32 C68 C84 1.5(7) . . . . ?
C88 C67 C85 C57 0.1(8) . . . . ?
C91 O6 C28 O7 -2.3(6) . . . . ?
C91 O6 C28 C18 178.6(3) . . . . ?
C93 C92 C95 C83 3.1(8) . . . . ?
C93 C92 O18 C102 -33.9(15) . . . . ?
C93 C92 O19 C101 -162.5(9) . . . . ?
C94 S4 C46 C20 -0.3(3) . . . . ?
C94 S4 C46 C63 179.8(3) . . . . ?
C94 C50 C66 O4 -174.8(5) . . . . ?
C94 C50 C66 O15 6.4(9) . . . . ?
C95 C92 C93 C76 -2.8(8) . . . . ?
C95 C92 O18 C102 154.3(10) . . . . ?
C95 C92 O19 C101 17.7(14) . . . . ?
C96 O11 C75 C60 -10.6(8) . . . . ?
C96 O11 C75 C82 169.5(5) . . . . ?
C97 O10 C74 O13 2.6(7) . . . . ?
C97 O10 C74 C45 -177.6(4) . . . . ?
C98 O12 C79 O14 8.3(8) . . . . ?
C98 O12 C79 C65 -177.2(4) . . . . ?
C100 O16 C89 C84 -165.1(6) . . . . ?
C100 O16 C89 C90 14.2(10) . . . . ?
O18 C92 C93 C76 -173.3(8) . . . . ?
O18 C92 C95 C83 177.3(6) . . . . ?
O19 C92 C93 C76 177.3(6) . . . . ?
O19 C92 C95 C83 -177.0(7) . . . . ?
C103 O20 C104 C94 -177.9(9) . . . . ?
C103 O20 C104 O23 -2(2) . . . . ?
C105 O21 C106 C94 -176.5(8) . . . . ?
C105 O21 C106 O22 -0.8(17) . . . . ?
C108 C111 C112 C63 0.0 . . . . ?
C111 C108 C110 C109 0.0 . . . . ?
C111 C108 O17 C99 -1.0(10) . . . . ?
C111 C108 O17A C99A -140.0(18) . . . . ?
C111 C112 C63 C46 -177.7(3) . . . . ?
C111 C112 C63 C109 0.0 . . . . ?
C112 C63 C109 C110 0.0 . . . . ?
C63 C109 C110 C108 0.0 . . . . ?
C110 C108 C111 C112 0.0 . . . . ?
C110 C108 O17 C99 176.1(8) . . . . ?
C110 C108 O17A C99A 53(3) . . . . ?
O17 C108 C111 C112 176.8(5) . . . . ?
O17 C108 C110 C109 -177.5(4) . . . . ?
O17A C108 C111 C112 -173.1(8) . . . . ?
O17A C108 C110 C109 165.3(16) . . . . ?
